data_7712488
loop_
_publ_author_name
'Solodovnikov, Sergey F.'
'Meshalkin, Arkadiy B.'
'Sukhikh, Aleksandr S.'
'Solodovnikova, Zoya A.'
'Zolotova, Evgeniya S.'
'Yudin, Vasiliy N.'
'Kadyrova, Yuliya M.'
'Khaikina, Elena G.'
'Mateyshina, Yuliya G.'
'Uvarov, Nikolai F.'
'Pugachev, Aleksey M.'
'Kovtunets, Evgeniy V.'

_publ_section_title
;
 Resolving old problems with layered polytungstates related to hexagonal
 tungsten bronze: phase formation, structures, crystal chemistry and some
 properties.
;
_journal_issue 9
_journal_name_full 'Dalton transactions (Cambridge, England : 2003)'
_journal_page_first 2770
_journal_page_last 2785
_journal_paper_doi 10.1039/d2dt03895a
_journal_volume 52
_journal_year 2023
_chemical_formula_moiety 'O35 Rb4 W11'
_chemical_formula_sum 'O35 Rb4 W11'
_chemical_formula_weight 2924.23
_space_group_crystal_system monoclinic
_space_group_IT_number 3
_space_group_name_Hall 'P 2y'
_space_group_name_H-M_alt 'P 1 2 1'
_atom_sites_solution_primary dual
_audit_creation_date 2022-07-13
_audit_creation_method
;
Olex2 1.3
(compiled 2020.11.12 svn.r5f609507 for OlexSys, GUI svn.r6272)
;
_audit_update_record
;
2022-10-06 deposited with the CCDC.	2023-01-31 downloaded from the CCDC.
;
_cell_angle_alpha 90
_cell_angle_beta 90.006(3)
_cell_angle_gamma 90
_cell_formula_units_Z 1
_cell_length_a 3.8369(3)
_cell_length_b 7.3201(5)
_cell_length_c 25.6712(16)
_cell_measurement_reflns_used 9992
_cell_measurement_temperature 259(2)
_cell_measurement_theta_max 33.25
_cell_measurement_theta_min 2.38
_cell_volume 721.01(9)
_computing_molecular_graphics 'Olex2 1.3 (Dolomanov et al., 2009)'
_computing_publication_material 'Olex2 1.3 (Dolomanov et al., 2009)'
_computing_structure_refinement 'SHELXL-2017/1 (Sheldrick, 2017)'
_computing_structure_solution 'SHELXT 2018/2 (Sheldrick, 2018)'
_diffrn_ambient_temperature 259(2)
_diffrn_detector PIXEL
_diffrn_detector_area_resol_mean 7.41
_diffrn_detector_type 'Bruker PHOTON III area detector'
_diffrn_measured_fraction_theta_full 0.999
_diffrn_measured_fraction_theta_max 0.996
_diffrn_measurement_device 'three-circle diffractometer'
_diffrn_measurement_device_type 'Bruker D8 Venture diffractometer'
_diffrn_measurement_method '\w and \f scans'
_diffrn_radiation_monochromator 'Incoatec HELIOS multilayer mirrors'
_diffrn_radiation_type MoK\a
_diffrn_radiation_wavelength 0.71073
_diffrn_reflns_av_R_equivalents 0.0581
_diffrn_reflns_av_unetI/netI 0.0448
_diffrn_reflns_Laue_measured_fraction_full 0.999
_diffrn_reflns_Laue_measured_fraction_max 0.996
_diffrn_reflns_limit_h_max 5
_diffrn_reflns_limit_h_min -5
_diffrn_reflns_limit_k_max 11
_diffrn_reflns_limit_k_min -11
_diffrn_reflns_limit_l_max 39
_diffrn_reflns_limit_l_min -39
_diffrn_reflns_number 20842
_diffrn_reflns_point_group_measured_fraction_full 0.999
_diffrn_reflns_point_group_measured_fraction_max 0.997
_diffrn_reflns_theta_full 25.242
_diffrn_reflns_theta_max 33.278
_diffrn_reflns_theta_min 2.380
_diffrn_source 'Incoatec IuS3.0 microfocus X-ray tube'
_exptl_absorpt_coefficient_mu 50.504
_exptl_absorpt_correction_T_max 0.7465
_exptl_absorpt_correction_T_min 0.4302
_exptl_absorpt_correction_type multi-scan
_exptl_absorpt_process_details
'SADABS-2016/2 (Bruker,2016/2) was used for absorption correction. wR2(int) was 0.1053 before and 0.0517 after correction. The Ratio of minimum to maximum transmission is 0.5763. The \l/2 correction factor is Not present.'
_exptl_crystal_colour colourless
_exptl_crystal_density_diffrn 6.735
_exptl_crystal_description plate
_exptl_crystal_F_000 1242
_exptl_crystal_recrystallization_method 'From the Melt'
_exptl_crystal_size_max 0.07
_exptl_crystal_size_mid 0.025
_exptl_crystal_size_min 0.01
_refine_diff_density_max 6.422
_refine_diff_density_min -10.940
_refine_diff_density_rms 0.931
_refine_ls_abs_structure_details
;
 Twinning involves inversion, so Flack parameter cannot be determined
;
_refine_ls_extinction_coef 0.00059(13)
_refine_ls_extinction_expression Fc^*^=kFc[1+0.001xFc^2^\l^3^/sin(2\q)]^-1/4^
_refine_ls_extinction_method 'SHELXL-2017/1 (Sheldrick 2017)'
_refine_ls_goodness_of_fit_ref 1.211
_refine_ls_hydrogen_treatment undef
_refine_ls_matrix_type full
_refine_ls_number_parameters 178
_refine_ls_number_reflns 5524
_refine_ls_number_restraints 5
_refine_ls_restrained_S_all 1.222
_refine_ls_R_factor_all 0.0622
_refine_ls_R_factor_gt 0.0613
_refine_ls_shift/su_max 0.367
_refine_ls_shift/su_mean 0.047
_refine_ls_structure_factor_coef Fsqd
_refine_ls_weighting_details 'w=1/[\s^2^(Fo^2^)+(0.0525P)^2^+76.4989P] where P=(Fo^2^+2Fc^2^)/3'
_refine_ls_weighting_scheme calc
_refine_ls_wR_factor_gt 0.1720
_refine_ls_wR_factor_ref 0.1727
_reflns_Friedel_coverage 0.878
_reflns_Friedel_fraction_full 1.000
_reflns_Friedel_fraction_max 0.997
_reflns_number_gt 5431
_reflns_number_total 5524
_reflns_threshold_expression 'I > 2\s(I)'
_cod_data_source_file d2dt03895a2.cif
_cod_data_source_block Rb4W11O35
_cod_database_code 7712488
_shelx_shelxl_version_number 2017/1
_shelx_space_group_comment
;
The symmetry employed for this shelxl refinement is uniquely defined
by the following loop, which should always be used as a source of
symmetry information in preference to the above space-group names.
They are only intended as comments.
;
_shelx_estimated_absorpt_t_max 0.632
_shelx_estimated_absorpt_t_min 0.126
_olex2_refinement_description
;
1. Twinned data refinement
 Scales: 0.22807
 0.25879 0.25679 0.25635
2. Restrained distances
 W1-O1 = W2-O4 = W6A-O17
 1.7 with sigma of 0.015
3. Others
 1*[Sof(Rb1)]+0.5*[Sof(Rb2A)]+0.5*[Sof(Rb2B)]+0.5*[Sof(Rb3)]+0.5*[Sof(Rb4A)]+
 0.5*[Sof(Rb4B)]=2 with esd of 0
 Sof(W6B)=1-FVAR(1)
 Sof(W6A)=FVAR(1)
 Fixed Sof: W1(0.5)
 Fixed Y: W1(0)
;
_olex2_submission_special_instructions 'No special instructions were received'

loop_
_space_group_symop_operation_xyz
'x, y, z'
'-x, y, -z'

loop_
_atom_site_label
_atom_site_type_symbol
_atom_site_fract_x
_atom_site_fract_y
_atom_site_fract_z
_atom_site_U_iso_or_equiv
_atom_site_adp_type
_atom_site_occupancy
_atom_site_site_symmetry_order
_atom_site_calc_flag
_atom_site_refinement_flags_posn
_atom_site_refinement_flags_adp
_atom_site_refinement_flags_occupancy
_atom_site_disorder_assembly
_atom_site_disorder_group
W1 W 0.6006(8) 0.000000 0.00044(19) 0.0061(4) Uani 0.5 1 d D . P . .
W2 W 0.4443(13) 0.7466(10) 0.12298(12) 0.0280(7) Uani 1 1 d D . . . .
W3 W 0.5352(6) 0.2519(10) 0.12213(11) 0.0176(8) Uani 1 1 d . . . . .
W4 W 0.5477(5) 0.5000(9) 0.24916(5) 0.0149(4) Uani 1 1 d . . . . .
W5 W 0.5083(8) 0.2439(8) 0.37424(11) 0.0079(3) Uani 1 1 d . . . . .
W6A W 0.5953(19) 0.7624(14) 0.3755(3) 0.0176(16) Uani 0.463(14) 1 d D . P . .
W6B W 0.4087(17) 0.7494(9) 0.37267(15) 0.0077(11) Uani 0.537(14) 1 d . . P . .
Rb1 Rb 0.009(2) 0.0072(19) 0.2505(2) 0.0418(16) Uani 0.895(5) 1 d . . P . .
Rb2A Rb 0.000000 0.5182(15) 0.000000 0.024(3) Uani 0.629(9) 2 d S T P . .
Rb2B Rb 0.500000 0.518(3) 0.000000 0.002(6) Uani 0.159(9) 2 d S T P . .
Rb3 Rb 0.000000 0.0653(13) 0.500000 0.0265(16) Uani 0.871(9) 2 d DS T P . .
Rb4A Rb 0.000000 0.521(4) 0.500000 0.039(6) Uani 0.443(9) 2 d S T P . .
Rb4B Rb 0.500000 0.523(3) 0.500000 0.09(4) Uani 0.108(9) 2 d S T P . .
O1 O 1.000000 0.068(6) 0.000000 0.026(10) Uiso 1 2 d DS . P . .
O2 O 0.519(11) -0.176(5) 0.0495(15) 0.023(7) Uiso 1 1 d . . . . .
O3 O 0.589(10) 0.181(4) -0.0522(13) 0.016(5) Uiso 1 1 d . . . . .
O4 O 0.015(6) 0.782(6) 0.1128(18) 0.042(11) Uiso 1 1 d D . . . .
O5 O 0.419(9) 0.680(4) 0.1920(13) 0.015(5) Uiso 1 1 d . . . . .
O6 O 0.459(8) 0.996(7) 0.1414(9) 0.019(4) Uiso 1 1 d . . . . .
O7 O 0.477(9) 0.499(8) 0.0999(9) 0.023(5) Uiso 1 1 d . . . . .
O8 O 0.977(8) 0.267(4) 0.1304(11) 0.012(5) Uiso 1 1 d . . . . .
O9 O 0.516(9) 0.320(5) 0.1882(13) 0.019(6) Uiso 1 1 d . . . . .
O10 O 0.994(8) 0.555(3) 0.2484(10) 0.009(4) Uiso 1 1 d . . . . .
O11 O 0.510(8) 0.307(4) 0.2915(12) 0.016(5) Uiso 1 1 d . . . . .
O12 O 0.582(10) 0.682(4) 0.2962(13) 0.017(6) Uiso 1 1 d . . . . .
O13 O 0.559(8) 0.194(5) 0.4349(12) 0.020(6) Uiso 1 1 d . . . . .
O14 O 0.516(8) 0.495(6) 0.3813(8) 0.018(4) Uiso 1 1 d . . . . .
O15 O 0.027(7) 0.253(5) 0.3626(10) 0.015(5) Uiso 1 1 d . . . . .
O16 O 0.536(6) -0.002(5) 0.3481(7) 0.010(3) Uiso 1 1 d . . . . .
O17 O 1.007(4) 0.793(3) 0.3778(7) -0.001(3) Uiso 1 1 d D . . . .
O18 O 0.486(11) 0.800(5) 0.4399(14) 0.026(8) Uiso 1 1 d . . . . .

loop_
_atom_site_aniso_label
_atom_site_aniso_U_11
_atom_site_aniso_U_22
_atom_site_aniso_U_33
_atom_site_aniso_U_23
_atom_site_aniso_U_13
_atom_site_aniso_U_12
W1 0.0011(10) 0.0106(8) 0.0065(7) -0.0014(13) 0.0014(13) 0.0014(18)
W2 0.0437(16) 0.0274(12) 0.0128(11) 0.0135(10) 0.0111(10) -0.0126(17)
W3 0.0216(19) 0.0188(11) 0.0123(11) -0.0063(8) 0.0012(8) 0.0118(13)
W4 0.0310(9) 0.0063(5) 0.0075(4) 0.0005(10) -0.0038(10) 0.0072(9)
W5 0.0134(8) 0.0022(5) 0.0082(6) 0.0015(6) -0.0063(7) -0.0019(6)
W6A 0.023(4) 0.018(2) 0.0125(18) -0.0060(17) 0.007(2) -0.015(2)
W6B 0.010(3) 0.0059(14) 0.0077(12) 0.0000(13) -0.0006(11) -0.0009(19)
Rb1 0.070(4) 0.025(3) 0.030(2) -0.005(4) -0.009(7) -0.024(4)
Rb2A 0.050(7) -0.002(4) 0.024(3) 0.000 -0.010(9) 0.000
Rb2B -0.007(12) -0.017(9) 0.029(13) 0.000 0.015(15) 0.000
Rb3 0.032(4) 0.029(3) 0.019(3) 0.000 -0.005(3) 0.000
Rb4A 0.063(16) 0.028(13) 0.025(6) 0.000 0.006(18) 0.000
Rb4B 0.24(10) -0.036(11) 0.07(4) 0.000 0.16(6) 0.000

loop_
_atom_type_symbol
_atom_type_description
_atom_type_scat_dispersion_real
_atom_type_scat_dispersion_imag
_atom_type_scat_source
O O 0.0106 0.0060 'International Tables Vol C Tables 4.2.6.8 and 6.1.1.4'
Rb Rb -0.9393 2.9676 'International Tables Vol C Tables 4.2.6.8 and 6.1.1.4'
W W -0.8490 6.8722 'International Tables Vol C Tables 4.2.6.8 and 6.1.1.4'

loop_
_geom_angle_atom_site_label_1
_geom_angle_atom_site_label_2
_geom_angle_atom_site_label_3
_geom_angle
_geom_angle_site_symmetry_1
_geom_angle_site_symmetry_3
_geom_angle_publ_flag
W1 W1 W1 177.9(9) 2_655 2_755 ?
W1 W1 W2 92.32(19) 2_755 2_645 ?
W1 W1 W2 85.9(6) 2_655 2_645 ?
W1 W1 W3 94.32(17) 2_755 . ?
W1 W1 W3 97.77(18) 2_755 2_655 ?
W1 W1 W3 80.4(6) 2_655 2_655 ?
W1 W1 W3 87.5(6) 2_655 . ?
W1 W1 Rb2B 96.24(6) 2_755 1_545 ?
W1 W1 Rb2B 83.76(6) 2_655 1_545 ?
W1 W1 O1 161.9(15) 2_655 . ?
W1 W1 O1 12.3(10) 2_655 1_455 ?
W1 W1 O2 81.3(14) 2_655 . ?
W1 W1 O2 74.7(13) 2_655 2_655 ?
W1 W1 O3 87.5(12) 2_655 . ?
W1 W1 O3 70.0(12) 2_655 2_655 ?
W3 W1 W2 60.64(9) 2_655 2_645 ?
W3 W1 W2 173.35(11) . 2_645 ?
W3 W1 W3 118.0(2) . 2_655 ?
Rb2B W1 W2 59.37(10) 1_545 2_645 ?
Rb2B W1 W3 118.66(15) 1_545 2_655 ?
Rb2B W1 W3 119.95(17) 1_545 . ?
O1 W1 W1 167.8(10) 1_455 2_755 ?
O1 W1 W1 18.0(15) . 2_755 ?
O1 W1 W2 93.3(5) 1_455 2_645 ?
O1 W1 W2 101.2(7) . 2_645 ?
O1 W1 W3 75.6(5) 1_455 2_655 ?
O1 W1 W3 88.5(8) . 2_655 ?
O1 W1 W3 80.2(5) 1_455 . ?
O1 W1 W3 85.1(8) . . ?
O1 W1 Rb2B 114.3(15) . 1_545 ?
O1 W1 Rb2B 96.0(10) 1_455 1_545 ?
O1 W1 O1 150(2) . 1_455 ?
O1 W1 O2 116.1(16) . 2_655 ?
O1 W1 O2 112.7(16) . . ?
O1 W1 O3 98.3(15) . 2_655 ?
O1 W1 O3 78.5(15) . . ?
O2 W1 W1 103.9(13) 2_655 2_755 ?
O2 W1 W1 100.2(13) . 2_755 ?
O2 W1 W2 18.6(12) 2_655 2_645 ?
O2 W1 W2 103.3(12) . 2_645 ?
O2 W1 W3 75.7(11) . . ?
O2 W1 W3 156.4(12) . 2_655 ?
O2 W1 W3 74.0(11) 2_655 2_655 ?
O2 W1 W3 156.8(12) 2_655 . ?
O2 W1 Rb2B 44.6(11) 2_655 1_545 ?
O2 W1 Rb2B 44.3(11) . 1_545 ?
O2 W1 O1 89.1(15) . 1_455 ?
O2 W1 O1 84.4(14) 2_655 1_455 ?
O2 W1 O2 87(2) . 2_655 ?
O2 W1 O3 144.6(15) 2_655 2_655 ?
O2 W1 O3 89.3(11) 2_655 . ?
O2 W1 O3 87.0(11) . 2_655 ?
O2 W1 O3 168.8(17) . . ?
O3 W1 W1 91.0(11) . 2_755 ?
O3 W1 W1 111.5(10) 2_655 2_755 ?
O3 W1 W2 152.1(10) 2_655 2_645 ?
O3 W1 W2 74.8(10) . 2_645 ?
O3 W1 W3 104.8(10) . . ?
O3 W1 W3 15.6(10) . 2_655 ?
O3 W1 W3 22.2(10) 2_655 . ?
O3 W1 W3 100.5(10) 2_655 2_655 ?
O3 W1 Rb2B 133.8(10) . 1_545 ?
O3 W1 Rb2B 128.1(10) 2_655 1_545 ?
O3 W1 O1 80.0(13) . 1_455 ?
O3 W1 O1 60.7(12) 2_655 1_455 ?
O3 W1 O3 90.1(19) . 2_655 ?
W1 W2 W1 12.02(9) 2_665 1_565 ?
W1 W2 W3 58.73(11) 1_565 1_565 ?
W1 W2 W3 59.80(12) 2_665 1_565 ?
W1 W2 W4 176.37(16) 2_665 . ?
W1 W2 W4 164.50(18) 1_565 . ?
W3 W2 W1 118.57(16) . 1_565 ?
W3 W2 W1 120.11(16) . 2_665 ?
W3 W2 W3 169.09(15) . 1_565 ?
W3 W2 W4 60.86(10) . . ?
W3 W2 W4 118.50(14) 1_565 . ?
Rb2B W2 W1 58.6(3) . 2_665 ?
Rb2B W2 W1 58.3(3) . 1_565 ?
Rb2B W2 W3 117.1(3) . 1_565 ?
Rb2B W2 W3 61.5(4) . . ?
Rb2B W2 W4 122.2(4) . . ?
O2 W2 W1 17.4(11) 1_565 2_665 ?
O2 W2 W1 13.6(10) 1_565 1_565 ?
O2 W2 W3 105.4(10) 1_565 . ?
O2 W2 W3 72.3(10) 1_565 1_565 ?
O2 W2 W4 161.1(11) 1_565 . ?
O2 W2 Rb2B 44.7(11) 1_565 . ?
O2 W2 O4 73.3(17) 1_565 1_655 ?
O4 W2 W1 83.4(12) 1_655 2_665 ?
O4 W2 W1 75.1(16) . 2_665 ?
O4 W2 W1 71.4(12) 1_655 1_565 ?
O4 W2 W1 87.1(16) . 1_565 ?
O4 W2 W3 86.4(16) . 1_565 ?
O4 W2 W3 91.2(12) 1_655 . ?
O4 W2 W3 77.9(12) 1_655 1_565 ?
O4 W2 W3 104.2(16) . . ?
O4 W2 W4 108.3(16) . . ?
O4 W2 W4 93.1(12) 1_655 . ?
O4 W2 Rb2B 83.8(12) 1_655 . ?
O4 W2 Rb2B 89.6(16) . . ?
O4 W2 O2 87(2) . 1_565 ?
O4 W2 O4 158(3) . 1_655 ?
O4 W2 O5 98(2) . . ?
O4 W2 O6 85.3(19) . . ?
O4 W2 O7 99(2) . . ?
O5 W2 W1 163.8(10) . 1_565 ?
O5 W2 W1 164.0(10) . 2_665 ?
O5 W2 W3 106.0(10) . 1_565 ?
O5 W2 W3 75.3(10) . . ?
O5 W2 W4 16.5(10) . . ?
O5 W2 Rb2B 136.7(10) . . ?
O5 W2 O2 174.6(18) . 1_565 ?
O5 W2 O4 101.4(16) . 1_655 ?
O5 W2 O6 91.0(13) . . ?
O5 W2 O7 92.9(13) . . ?
O6 W2 W1 73.9(8) . 1_565 ?
O6 W2 W1 74.2(8) . 2_665 ?
O6 W2 W3 164.2(8) . . ?
O6 W2 W3 15.3(8) . 1_565 ?
O6 W2 W4 104.4(8) . . ?
O6 W2 Rb2B 132.2(9) . . ?
O6 W2 O2 87.5(13) . 1_565 ?
O6 W2 O4 83.6(15) . 1_655 ?
O6 W2 O7 173.4(15) . . ?
O7 W2 W1 101.6(9) . 1_565 ?
O7 W2 W1 102.3(9) . 2_665 ?
O7 W2 W3 159.4(10) . 1_565 ?
O7 W2 W3 17.8(9) . . ?
O7 W2 W4 78.7(9) . . ?
O7 W2 Rb2B 43.8(9) . . ?
O7 W2 O2 88.1(14) . 1_565 ?
O7 W2 O4 90.5(16) . 1_655 ?
W1 W3 W1 12.09(10) . 2_655 ?
W1 W3 W2 60.44(13) . 1_545 ?
W1 W3 W2 59.56(12) 2_655 1_545 ?
W1 W3 W2 121.10(17) . . ?
W1 W3 W4 175.09(10) . . ?
W1 W3 W4 172.50(9) 2_655 . ?
W1 W3 Rb2B 62.6(3) . . ?
W1 W3 Rb2B 62.2(3) 2_655 . ?
W2 W3 W1 119.33(17) . 2_655 ?
W2 W3 W2 169.09(15) . 1_545 ?
W2 W3 W4 118.71(13) 1_545 . ?
W2 W3 W4 60.78(9) . . ?
W2 W3 Rb2B 58.5(3) . . ?
Rb2B W3 W2 121.8(3) . 1_545 ?
Rb2B W3 W4 119.1(3) . . ?
O3 W3 W1 15.3(10) 2_655 2_655 ?
O3 W3 W1 23.3(10) 2_655 . ?
O3 W3 W2 73.5(10) 2_655 1_545 ?
O3 W3 W2 104.4(10) 2_655 . ?
O3 W3 W4 161.2(10) 2_655 . ?
O3 W3 Rb2B 48.8(10) 2_655 . ?
O3 W3 O6 86.7(12) 2_655 1_545 ?
O3 W3 O8 81.9(13) 2_655 1_455 ?
O6 W3 W1 73.5(7) 1_545 2_655 ?
O6 W3 W1 75.1(8) 1_545 . ?
O6 W3 W2 14.7(8) 1_545 1_545 ?
O6 W3 W2 159.3(9) 1_545 . ?
O6 W3 W4 104.3(8) 1_545 . ?
O6 W3 Rb2B 135.5(8) 1_545 . ?
O6 W3 O8 82.7(12) 1_545 1_455 ?
O7 W3 W1 103.4(9) . . ?
O7 W3 W1 101.6(9) . 2_655 ?
O7 W3 W2 17.8(9) . . ?
O7 W3 W2 159.0(10) . 1_545 ?
O7 W3 W4 78.6(9) . . ?
O7 W3 Rb2B 40.8(9) . . ?
O7 W3 O3 86.9(13) . 2_655 ?
O7 W3 O6 164.4(15) . 1_545 ?
O7 W3 O8 82.3(13) . 1_455 ?
O8 W3 W1 88.2(8) 1_455 2_655 ?
O8 W3 W1 94.0(10) . . ?
O8 W3 W1 106.1(10) . 2_655 ?
O8 W3 W1 100.3(8) 1_455 . ?
O8 W3 W2 98.9(10) . 1_545 ?
O8 W3 W2 91.8(10) . . ?
O8 W3 W2 81.6(8) 1_455 . ?
O8 W3 W2 87.5(8) 1_455 1_545 ?
O8 W3 W4 81.3(10) . . ?
O8 W3 W4 84.4(8) 1_455 . ?
O8 W3 Rb2B 96.2(10) . . ?
O8 W3 Rb2B 91.2(8) 1_455 . ?
O8 W3 O3 112.2(15) . 2_655 ?
O8 W3 O6 100.2(13) . 1_545 ?
O8 W3 O7 95.3(15) . . ?
O8 W3 O8 165.6(17) . 1_455 ?
O8 W3 O9 84.5(15) . . ?
O9 W3 W1 162.5(11) . 2_655 ?
O9 W3 W1 165.7(11) . . ?
O9 W3 W2 73.2(11) . . ?
O9 W3 W2 105.6(11) . 1_545 ?
O9 W3 W4 13.2(11) . . ?
O9 W3 Rb2B 131.7(11) . . ?
O9 W3 O3 163.3(17) . 2_655 ?
O9 W3 O6 91.1(13) . 1_545 ?
O9 W3 O7 91.0(13) . . ?
O9 W3 O8 81.4(14) . 1_455 ?
W2 W4 W3 58.36(5) . . ?
W2 W4 W4 96.10(9) . 1_655 ?
W2 W4 W6A 120.35(19) . . ?
W3 W4 W4 90.73(4) . 1_655 ?
W3 W4 W6A 177.46(14) . . ?
W5 W4 W2 171.49(10) . . ?
W5 W4 W3 120.55(10) . . ?
W5 W4 W4 92.34(6) . 1_655 ?
W5 W4 W6A 61.10(11) . . ?
W6A W4 W4 87.23(11) . 1_655 ?
W6B W4 W2 119.36(13) . . ?
W6B W4 W3 170.93(11) . . ?
W6B W4 W4 98.30(10) . 1_655 ?
W6B W4 W5 60.20(7) . . ?
W6B W4 W6A 11.09(10) . . ?
O5 W4 W2 14.9(9) . . ?
O5 W4 W3 71.4(9) . . ?
O5 W4 W4 104.1(10) . 1_655 ?
O5 W4 W5 159.9(10) . . ?
O5 W4 W6A 107.6(9) . . ?
O5 W4 W6B 105.3(9) . . ?
O5 W4 O9 81.5(9) . . ?
O5 W4 O10 68.5(12) . 1_455 ?
O9 W4 W2 69.1(9) . . ?
O9 W4 W3 11.4(9) . . ?
O9 W4 W4 93.4(10) . 1_655 ?
O9 W4 W5 109.4(9) . . ?
O9 W4 W6A 170.5(9) . . ?
O9 W4 W6B 164.5(10) . . ?
O9 W4 O10 93.2(12) . 1_455 ?
O10 W4 W2 78.3(7) 1_455 . ?
O10 W4 W2 89.0(9) . . ?
O10 W4 W3 94.0(7) 1_455 . ?
O10 W4 W3 96.6(9) . . ?
O10 W4 W4 13.3(8) . 1_655 ?
O10 W4 W4 169.2(7) 1_455 1_655 ?
O10 W4 W5 99.5(9) . . ?
O10 W4 W5 93.5(7) 1_455 . ?
O10 W4 W6A 87.7(7) 1_455 . ?
O10 W4 W6A 81.1(9) . . ?
O10 W4 W6B 92.1(9) . . ?
O10 W4 W6B 76.9(7) 1_455 . ?
O10 W4 O5 94.6(13) . . ?
O10 W4 O9 101.4(13) . . ?
O10 W4 O10 155.9(14) . 1_455 ?
O10 W4 O11 105.5(14) . . ?
O10 W4 O12 76.4(15) . . ?
O11 W4 W2 154.4(10) . . ?
O11 W4 W3 98.4(10) . . ?
O11 W4 W4 94.7(11) . 1_655 ?
O11 W4 W5 22.2(10) . . ?
O11 W4 W6A 83.3(10) . . ?
O11 W4 W6B 81.8(10) . . ?
O11 W4 O5 158.5(15) . . ?
O11 W4 O9 87.2(14) . . ?
O11 W4 O10 94.2(12) . 1_455 ?
O11 W4 O12 100.5(11) . . ?
O12 W4 W2 103.5(10) . . ?
O12 W4 W3 161.0(10) . . ?
O12 W4 W4 85.8(12) . 1_655 ?
O12 W4 W5 78.3(10) . . ?
O12 W4 W6A 17.2(10) . . ?
O12 W4 W6B 21.8(11) . . ?
O12 W4 O5 91.3(14) . . ?
O12 W4 O9 172.4(15) . . ?
O12 W4 O10 86.6(14) . 1_455 ?
W4 W5 W6A 60.14(12) . . ?
W4 W5 W6B 59.58(8) . . ?
W4 W5 Rb4B 117.4(3) . . ?
W6A W5 W4 120.38(17) 1_545 . ?
W6A W5 W6A 169.5(3) 1_545 . ?
W6A W5 W6B 179.5(2) 1_545 . ?
W6A W5 W6B 11.50(11) 1_545 1_545 ?
W6A W5 Rb4B 121.7(3) 1_545 . ?
W6A W5 Rb4B 57.3(3) . . ?
W6B W5 W4 119.71(12) 1_545 . ?
W6B W5 W6A 178.99(19) 1_545 . ?
W6B W5 W6A 10.98(11) . . ?
W6B W5 W6B 168.01(19) 1_545 . ?
W6B W5 Rb4B 58.4(3) . . ?
W6B W5 Rb4B 122.7(3) 1_545 . ?
O11 W5 W4 18.1(8) . . ?
O11 W5 W6A 102.8(8) . 1_545 ?
O11 W5 W6A 78.2(8) . . ?
O11 W5 W6B 101.6(8) . 1_545 ?
O11 W5 W6B 77.2(8) . . ?
O11 W5 Rb4B 135.4(8) . . ?
O13 W5 W4 160.6(13) . . ?
O13 W5 W6A 101.9(13) . . ?
O13 W5 W6A 75.8(12) . 1_545 ?
O13 W5 W6B 78.4(13) . 1_545 ?
O13 W5 W6B 104.3(12) . . ?
O13 W5 Rb4B 46.0(13) . . ?
O13 W5 O11 172.9(14) . . ?
O13 W5 O14 97.4(14) . . ?
O13 W5 O15 106.4(14) . . ?
O13 W5 O15 91.8(14) . 1_655 ?
O13 W5 O16 96.9(14) . . ?
O14 W5 W4 65.3(7) . . ?
O14 W5 W6A 171.1(9) . 1_545 ?
O14 W5 W6A 6.5(8) . . ?
O14 W5 W6B 9.3(9) . . ?
O14 W5 W6B 172.9(9) . 1_545 ?
O14 W5 Rb4B 52.1(7) . . ?
O14 W5 O11 83.3(10) . . ?
O14 W5 O15 88.0(14) . 1_655 ?
O14 W5 O15 89.9(15) . . ?
O14 W5 O16 164.6(10) . . ?
O15 W5 W4 79.3(8) 1_655 . ?
O15 W5 W4 83.4(9) . . ?
O15 W5 W6A 97.4(11) . 1_545 ?
O15 W5 W6A 86.6(10) 1_655 1_545 ?
O15 W5 W6A 83.2(10) 1_655 . ?
O15 W5 W6A 93.0(11) . . ?
O15 W5 W6B 82.1(11) . . ?
O15 W5 W6B 86.0(11) . 1_545 ?
O15 W5 W6B 93.9(10) 1_655 . ?
O15 W5 W6B 97.7(10) 1_655 1_545 ?
O15 W5 Rb4B 96.7(8) 1_655 . ?
O15 W5 Rb4B 96.2(9) . . ?
O15 W5 O11 81.1(12) 1_655 . ?
O15 W5 O11 80.7(12) . . ?
O15 W5 O15 161.8(16) . 1_655 ?
O15 W5 O16 91.8(13) . . ?
O16 W5 W4 99.6(7) . . ?
O16 W5 W6A 21.1(6) . 1_545 ?
O16 W5 W6A 158.4(7) . . ?
O16 W5 W6B 158.8(7) . . ?
O16 W5 W6B 21.8(7) . 1_545 ?
O16 W5 Rb4B 142.7(7) . . ?
O16 W5 O11 81.8(11) . . ?
O16 W5 O15 85.6(12) . 1_655 ?
W4 W6A W5 58.76(15) . . ?
W5 W6A W4 119.6(2) 1_565 . ?
W5 W6A W5 169.5(2) 1_565 . ?
W5 W6A Rb4B 118.3(4) 1_565 . ?
W6B W6A W4 78.4(7) . . ?
W6B W6A W4 90.7(2) 1_655 . ?
W6B W6A W5 93.3(3) 1_655 . ?
W6B W6A W5 92.1(9) . 1_565 ?
W6B W6A W5 77.5(9) . . ?
W6B W6A W5 97.1(2) 1_655 1_565 ?
W6B W6A W6B 168.3(10) . 1_655 ?
W6B W6A Rb4B 85.8(7) . . ?
W6B W6A Rb4B 96.1(2) 1_655 . ?
W6B W6A O12 81.0(12) . . ?
W6B W6A O14 74.3(13) . . ?
W6B W6A O16 87.9(12) . 1_565 ?
W6B W6A O17 15.1(8) . 1_455 ?
W6B W6A O17 176.2(11) . . ?
W6B W6A O18 83.1(15) . . ?
Rb4B W6A W4 120.1(4) . . ?
Rb4B W6A W5 61.5(3) . . ?
O12 W6A W4 14.5(9) . . ?
O12 W6A W5 73.3(9) . . ?
O12 W6A W5 105.4(9) . 1_565 ?
O12 W6A W6B 89.5(10) . 1_655 ?
O12 W6A Rb4B 134.6(10) . . ?
O12 W6A O17 91.7(11) . 1_455 ?
O14 W6A W4 63.6(7) . . ?
O14 W6A W5 6.1(8) . . ?
O14 W6A W5 165.3(10) . 1_565 ?
O14 W6A W6B 97.1(10) . 1_655 ?
O14 W6A Rb4B 56.5(7) . . ?
O14 W6A O12 78.1(11) . . ?
O14 W6A O17 86.8(11) . 1_455 ?
O16 W6A W4 98.0(7) 1_565 . ?
O16 W6A W5 154.3(8) 1_565 . ?
O16 W6A W5 21.6(7) 1_565 1_565 ?
O16 W6A W6B 98.0(8) 1_565 1_655 ?
O16 W6A Rb4B 139.0(8) 1_565 . ?
O16 W6A O12 83.8(11) 1_565 . ?
O16 W6A O14 156.2(11) 1_565 . ?
O16 W6A O17 78.4(9) 1_565 1_455 ?
O17 W6A W4 98.7(7) . . ?
O17 W6A W4 91.4(5) 1_455 . ?
O17 W6A W5 78.9(6) 1_455 1_565 ?
O17 W6A W5 90.7(5) 1_455 . ?
O17 W6A W5 103.2(8) . . ?
O17 W6A W5 87.3(8) . 1_565 ?
O17 W6A W6B 176.0(6) 1_455 1_655 ?
O17 W6A W6B 10.5(7) . 1_655 ?
O17 W6A Rb4B 97.7(7) . . ?
O17 W6A Rb4B 85.7(5) 1_455 . ?
O17 W6A O12 95.6(13) . . ?
O17 W6A O14 106.7(13) . . ?
O17 W6A O16 90.2(11) . 1_565 ?
O17 W6A O17 165.7(13) . 1_455 ?
O17 W6A O18 100.5(16) . . ?
O18 W6A W4 153.2(13) . . ?
O18 W6A W5 98.5(13) . . ?
O18 W6A W5 80.0(13) . 1_565 ?
O18 W6A W6B 105.6(14) . 1_655 ?
O18 W6A Rb4B 38.6(13) . . ?
O18 W6A O12 163.3(18) . . ?
O18 W6A O14 92.9(14) . . ?
O18 W6A O16 100.5(15) . 1_565 ?
O18 W6A O17 73.7(15) . 1_455 ?
W4 W6B W5 60.22(10) . . ?
W5 W6B W4 119.04(14) 1_565 . ?
W5 W6B W5 168.01(19) 1_565 . ?
W5 W6B Rb4B 115.3(3) 1_565 . ?
W6A W6B W4 100.3(2) 1_455 . ?
W6A W6B W4 90.5(7) . . ?
W6A W6B W5 91.6(9) . . ?
W6A W6B W5 76.4(9) . 1_565 ?
W6A W6B W5 97.6(2) 1_455 . ?
W6A W6B W5 94.3(2) 1_455 1_565 ?
W6A W6B W6A 168.3(10) . 1_455 ?
W6A W6B Rb4B 95.0(2) 1_455 . ?
W6A W6B Rb4B 82.8(8) . . ?
W6A W6B O12 79.3(12) . . ?
W6A W6B O14 84.4(13) . . ?
W6A W6B O16 70.7(11) . 1_565 ?
W6A W6B O17 158.0(12) . 1_455 ?
W6A W6B O17 2.6(8) . . ?
W6A W6B O18 73.2(15) . . ?
Rb4B W6B W4 121.7(3) . . ?
Rb4B W6B W5 62.2(3) . . ?
O12 W6B W4 18.2(9) . . ?
O12 W6B W5 102.1(9) . 1_565 ?
O12 W6B W5 75.3(9) . . ?
O12 W6B W6A 110.0(10) . 1_455 ?
O12 W6B Rb4B 133.1(9) . . ?
O12 W6B O17 77.0(11) . . ?
O14 W6B W4 65.7(7) . . ?
O14 W6B W5 8.9(9) . . ?
O14 W6B W5 160.1(10) . 1_565 ?
O14 W6B W6A 104.0(10) . 1_455 ?
O14 W6B Rb4B 56.0(7) . . ?
O14 W6B O12 79.2(11) . . ?
O14 W6B O16 150.6(12) . 1_565 ?
O14 W6B O17 85.1(11) . . ?
O16 W6B W4 98.3(6) 1_565 . ?
O16 W6B W5 152.7(7) 1_565 . ?
O16 W6B W5 21.1(7) 1_565 1_565 ?
O16 W6B W6A 103.1(8) 1_565 1_455 ?
O16 W6B Rb4B 132.1(7) 1_565 . ?
O16 W6B O12 81.0(11) 1_565 . ?
O16 W6B O17 69.4(9) 1_565 . ?
O17 W6B W4 108.2(7) 1_455 . ?
O17 W6B W4 88.5(5) . . ?
O17 W6B W5 84.2(7) 1_455 1_565 ?
O17 W6B W5 107.5(7) 1_455 . ?
O17 W6B W5 76.0(5) . 1_565 ?
O17 W6B W5 92.0(5) . . ?
O17 W6B W6A 169.3(6) . 1_455 ?
O17 W6B W6A 10.6(7) 1_455 1_455 ?
O17 W6B Rb4B 96.3(7) 1_455 . ?
O17 W6B Rb4B 85.3(5) . . ?
O17 W6B O12 115.4(12) 1_455 . ?
O17 W6B O14 113.4(13) 1_455 . ?
O17 W6B O16 94.6(10) 1_455 1_565 ?
O17 W6B O17 158.8(12) 1_455 . ?
O17 W6B O18 92.3(15) 1_455 . ?
O18 W6B W4 154.9(13) . . ?
O18 W6B W5 76.4(12) . 1_565 ?
O18 W6B W5 100.4(12) . . ?
O18 W6B W6A 97.9(14) . 1_455 ?
O18 W6B Rb4B 38.9(13) . . ?
O18 W6B O12 152.1(18) . . ?
O18 W6B O14 93.2(14) . . ?
O18 W6B O16 94.3(14) . 1_565 ?
O18 W6B O17 75.7(14) . . ?
Rb1 Rb1 W6B 67.25(13) 1_655 1_545 ?
Rb1 Rb1 W6B 112.75(13) 1_455 1_545 ?
Rb1 Rb1 Rb1 179.997(15) 1_655 1_455 ?
Rb1 Rb1 O4 90.4(4) 1_455 1_545 ?
Rb1 Rb1 O4 89.6(4) 1_655 1_545 ?
O4 Rb1 W6B 120.8(7) 1_545 1_545 ?
O5 Rb1 W6B 80.0(6) 1_545 1_545 ?
O5 Rb1 W6B 104.7(6) 1_445 1_545 ?
O5 Rb1 Rb1 128.7(6) 1_445 1_655 ?
O5 Rb1 Rb1 51.3(6) 1_445 1_455 ?
O5 Rb1 Rb1 60.9(6) 1_545 1_655 ?
O5 Rb1 Rb1 119.1(6) 1_545 1_455 ?
O5 Rb1 O4 49.4(8) 1_445 1_545 ?
O5 Rb1 O4 42.6(7) 1_545 1_545 ?
O5 Rb1 O5 67.8(6) 1_545 1_445 ?
O5 Rb1 O6 84.6(9) 1_545 1_445 ?
O5 Rb1 O6 48.1(10) 1_545 1_545 ?
O5 Rb1 O8 90.6(8) 1_545 1_455 ?
O5 Rb1 O9 90.1(7) 1_545 . ?
O5 Rb1 O9 123.8(6) 1_545 1_455 ?
O5 Rb1 O10 42.3(8) 1_545 1_445 ?
O5 Rb1 O12 48.4(8) 1_545 1_545 ?
O5 Rb1 O15 140.8(8) 1_545 . ?
O5 Rb1 O17 95.7(7) 1_545 1_445 ?
O5 Rb1 O17 95.0(6) 1_445 1_445 ?
O6 Rb1 W6B 117.3(7) 1_545 1_545 ?
O6 Rb1 W6B 148.5(8) 1_445 1_545 ?
O6 Rb1 Rb1 127.0(5) 1_445 1_655 ?
O6 Rb1 Rb1 53.0(5) 1_445 1_455 ?
O6 Rb1 Rb1 58.3(5) 1_545 1_655 ?
O6 Rb1 Rb1 121.7(5) 1_545 1_455 ?
O6 Rb1 O4 43.2(7) 1_445 1_545 ?
O6 Rb1 O4 38.3(9) 1_545 1_545 ?
O6 Rb1 O5 87.7(9) 1_545 1_445 ?
O6 Rb1 O5 43.8(9) 1_445 1_445 ?
O6 Rb1 O6 68.6(5) 1_545 1_445 ?
O6 Rb1 O8 46.6(8) 1_445 1_455 ?
O6 Rb1 O8 46.1(9) 1_545 1_455 ?
O6 Rb1 O9 46.9(10) 1_545 . ?
O6 Rb1 O9 84.7(9) 1_545 1_455 ?
O6 Rb1 O10 88.4(10) 1_545 1_445 ?
O6 Rb1 O12 86.4(9) 1_545 1_545 ?
O6 Rb1 O15 136.3(9) 1_545 . ?
O6 Rb1 O17 135.2(7) 1_445 1_445 ?
O6 Rb1 O17 139.3(9) 1_545 1_445 ?
O8 Rb1 W6B 159.1(5) 1_455 1_545 ?
O8 Rb1 Rb1 88.1(5) 1_455 1_455 ?
O8 Rb1 Rb1 91.9(5) 1_455 1_655 ?
O8 Rb1 O4 56.7(9) 1_455 1_545 ?
O8 Rb1 O5 88.5(7) 1_455 1_445 ?
O8 Rb1 O17 173.6(7) 1_455 1_445 ?
O9 Rb1 W6B 156.1(7) 1_455 1_545 ?
O9 Rb1 W6B 118.0(6) . 1_545 ?
O9 Rb1 Rb1 124.1(6) 1_455 1_655 ?
O9 Rb1 Rb1 55.9(6) 1_455 1_455 ?
O9 Rb1 Rb1 55.1(6) . 1_655 ?
O9 Rb1 Rb1 124.9(6) . 1_455 ?
O9 Rb1 O4 82.0(8) 1_455 1_545 ?
O9 Rb1 O4 81.6(9) . 1_545 ?
O9 Rb1 O5 84.4(7) 1_455 1_445 ?
O9 Rb1 O5 127.5(6) . 1_445 ?
O9 Rb1 O6 45.5(10) 1_455 1_445 ?
O9 Rb1 O6 89.1(9) . 1_445 ?
O9 Rb1 O8 42.9(8) . 1_455 ?
O9 Rb1 O8 38.9(8) 1_455 1_455 ?
O9 Rb1 O9 69.0(7) 1_455 . ?
O9 Rb1 O12 105.0(9) . 1_545 ?
O9 Rb1 O12 171.1(9) 1_455 1_545 ?
O9 Rb1 O17 135.6(7) . 1_445 ?
O9 Rb1 O17 136.0(8) 1_455 1_445 ?
O10 Rb1 W6B 62.9(6) 1_445 1_545 ?
O10 Rb1 Rb1 89.0(6) 1_445 1_455 ?
O10 Rb1 Rb1 91.0(6) 1_445 1_655 ?
O10 Rb1 O4 64.1(8) 1_445 1_545 ?
O10 Rb1 O5 47.2(7) 1_445 1_445 ?
O10 Rb1 O6 87.4(10) 1_445 1_445 ?
O10 Rb1 O8 120.7(7) 1_445 1_455 ?
O10 Rb1 O9 131.4(8) 1_445 1_455 ?
O10 Rb1 O9 132.4(9) 1_445 . ?
O10 Rb1 O12 47.6(8) 1_445 1_545 ?
O10 Rb1 O15 122.9(8) 1_445 . ?
O10 Rb1 O17 65.3(6) 1_445 1_445 ?
O11 Rb1 W6B 107.9(6) 1_455 1_545 ?
O11 Rb1 W6B 80.1(6) . 1_545 ?
O11 Rb1 Rb1 128.3(6) . 1_455 ?
O11 Rb1 Rb1 128.2(6) 1_455 1_655 ?
O11 Rb1 Rb1 51.7(6) . 1_655 ?
O11 Rb1 Rb1 51.8(6) 1_455 1_455 ?
O11 Rb1 O4 127.7(8) 1_455 1_545 ?
O11 Rb1 O4 127.0(9) . 1_545 ?
O11 Rb1 O5 112.3(9) . 1_545 ?
O11 Rb1 O5 169.5(9) 1_455 1_545 ?
O11 Rb1 O5 102.9(8) 1_455 1_445 ?
O11 Rb1 O5 175.0(9) . 1_445 ?
O11 Rb1 O6 85.2(9) 1_455 1_445 ?
O11 Rb1 O6 88.9(9) . 1_545 ?
O11 Rb1 O6 131.3(10) . 1_445 ?
O11 Rb1 O6 129.1(11) 1_455 1_545 ?
O11 Rb1 O8 84.1(8) 1_455 1_455 ?
O11 Rb1 O8 86.5(8) . 1_455 ?
O11 Rb1 O9 48.2(9) 1_455 1_455 ?
O11 Rb1 O9 91.6(9) . 1_455 ?
O11 Rb1 O9 92.1(9) 1_455 . ?
O11 Rb1 O9 47.8(8) . . ?
O11 Rb1 O10 134.7(8) 1_455 1_445 ?
O11 Rb1 O10 136.3(9) . 1_445 ?
O11 Rb1 O11 76.5(7) 1_455 . ?
O11 Rb1 O12 88.7(7) . 1_545 ?
O11 Rb1 O12 95.2(7) 1_455 1_445 ?
O11 Rb1 O12 140.2(6) 1_455 1_545 ?
O11 Rb1 O12 137.5(7) . 1_445 ?
O11 Rb1 O15 47.5(8) . . ?
O11 Rb1 O15 49.4(8) 1_455 . ?
O11 Rb1 O16 98.0(8) 1_455 . ?
O11 Rb1 O16 50.3(9) . . ?
O11 Rb1 O17 90.0(7) . 1_445 ?
O11 Rb1 O17 89.9(7) 1_455 1_445 ?
O12 Rb1 W6B 62.8(7) 1_445 1_545 ?
O12 Rb1 W6B 32.5(6) 1_545 1_545 ?
O12 Rb1 Rb1 121.6(7) 1_445 1_655 ?
O12 Rb1 Rb1 129.7(6) 1_545 1_455 ?
O12 Rb1 Rb1 50.3(6) 1_545 1_655 ?
O12 Rb1 Rb1 58.4(7) 1_445 1_455 ?
O12 Rb1 O4 91.2(9) 1_445 1_545 ?
O12 Rb1 O4 90.7(8) 1_545 1_545 ?
O12 Rb1 O5 94.7(8) 1_545 1_445 ?
O12 Rb1 O5 47.4(8) 1_445 1_445 ?
O12 Rb1 O5 82.1(10) 1_445 1_545 ?
O12 Rb1 O6 88.2(9) 1_445 1_445 ?
O12 Rb1 O6 125.2(11) 1_445 1_545 ?
O12 Rb1 O6 129.8(10) 1_545 1_445 ?
O12 Rb1 O8 134.7(8) 1_445 1_455 ?
O12 Rb1 O8 132.3(8) 1_545 1_455 ?
O12 Rb1 O9 172.0(10) 1_445 . ?
O12 Rb1 O9 113.8(9) 1_445 1_455 ?
O12 Rb1 O10 39.9(8) 1_445 1_445 ?
O12 Rb1 O12 71.3(7) 1_445 1_545 ?
O12 Rb1 O15 95.6(8) 1_445 . ?
O12 Rb1 O16 91.2(9) 1_445 . ?
O12 Rb1 O17 52.8(7) 1_545 1_445 ?
O12 Rb1 O17 47.9(7) 1_445 1_445 ?
O15 Rb1 W6B 64.8(6) . 1_545 ?
O15 Rb1 Rb1 91.2(5) . 1_455 ?
O15 Rb1 Rb1 88.8(5) . 1_655 ?
O15 Rb1 O4 172.8(10) . 1_545 ?
O15 Rb1 O5 135.6(7) . 1_445 ?
O15 Rb1 O6 134.5(9) . 1_445 ?
O15 Rb1 O8 116.4(7) . 1_455 ?
O15 Rb1 O9 91.7(8) . . ?
O15 Rb1 O9 93.1(8) . 1_455 ?
O15 Rb1 O12 93.7(8) . 1_545 ?
O15 Rb1 O17 57.6(7) . 1_445 ?
O16 Rb1 W6B 29.8(6) . 1_545 ?
O16 Rb1 W6B 64.9(5) 1_455 1_545 ?
O16 Rb1 Rb1 51.1(4) . 1_655 ?
O16 Rb1 Rb1 125.9(4) 1_455 1_655 ?
O16 Rb1 Rb1 128.9(4) . 1_455 ?
O16 Rb1 Rb1 54.1(4) 1_455 1_455 ?
O16 Rb1 O4 136.8(8) 1_455 1_545 ?
O16 Rb1 O4 133.8(7) . 1_545 ?
O16 Rb1 O5 130.1(10) 1_455 1_545 ?
O16 Rb1 O5 134.5(9) . 1_445 ?
O16 Rb1 O5 87.4(8) 1_455 1_445 ?
O16 Rb1 O5 92.2(9) . 1_545 ?
O16 Rb1 O6 175.0(9) 1_455 1_545 ?
O16 Rb1 O6 176.8(11) . 1_445 ?
O16 Rb1 O6 109.4(7) . 1_545 ?
O16 Rb1 O6 107.1(6) 1_455 1_445 ?
O16 Rb1 O8 132.9(8) 1_455 1_455 ?
O16 Rb1 O8 133.9(8) . 1_455 ?
O16 Rb1 O9 91.1(8) . . ?
O16 Rb1 O9 94.0(9) 1_455 1_455 ?
O16 Rb1 O9 136.9(10) 1_455 . ?
O16 Rb1 O9 137.3(9) . 1_455 ?
O16 Rb1 O10 90.1(9) . 1_445 ?
O16 Rb1 O10 88.9(9) 1_455 1_445 ?
O16 Rb1 O11 96.0(9) 1_455 . ?
O16 Rb1 O11 51.5(9) 1_455 1_455 ?
O16 Rb1 O12 94.8(8) 1_455 1_545 ?
O16 Rb1 O12 47.2(8) . 1_545 ?
O16 Rb1 O12 51.1(9) 1_455 1_445 ?
O16 Rb1 O15 48.6(7) . . ?
O16 Rb1 O15 48.5(8) 1_455 . ?
O16 Rb1 O16 74.8(4) 1_455 . ?
O16 Rb1 O17 42.2(6) 1_455 1_445 ?
O16 Rb1 O17 44.8(6) . 1_445 ?
O17 Rb1 W6B 23.5(3) 1_445 1_545 ?
O17 Rb1 Rb1 90.1(3) 1_445 1_655 ?
O17 Rb1 Rb1 89.9(3) 1_445 1_455 ?
O17 Rb1 O4 129.4(8) 1_445 1_545 ?
Rb2B Rb2A Rb2A 179.9(8) 1_455 1_655 ?
Rb2B Rb2A Rb2A 0.1(8) . 1_655 ?
Rb2B Rb2A Rb2B 179.8(17) 1_455 . ?
Rb2B Rb2A O1 89.9(8) 1_455 1_455 ?
Rb2B Rb2A O1 89.9(8) . 1_455 ?
Rb2B Rb2A O2 54.4(10) . 2_665 ?
Rb2B Rb2A O2 125.7(11) 1_455 2_665 ?
Rb2B Rb2A O2 52.4(10) 1_455 2_565 ?
Rb2B Rb2A O2 125.7(11) . 1_465 ?
Rb2B Rb2A O2 54.4(10) 1_455 1_465 ?
Rb2B Rb2A O2 127.8(10) 1_455 1_565 ?
Rb2B Rb2A O2 52.4(10) . 1_565 ?
Rb2B Rb2A O2 127.8(10) . 2_565 ?
Rb2B Rb2A O3 119.2(10) 1_455 2_655 ?
Rb2B Rb2A O3 51.1(9) . . ?
Rb2B Rb2A O3 128.8(10) . 2 ?
Rb2B Rb2A O3 60.6(9) . 2_655 ?
Rb2B Rb2A O3 51.1(9) 1_455 2 ?
Rb2B Rb2A O3 60.6(9) 1_455 1_455 ?
Rb2B Rb2A O3 128.8(10) 1_455 . ?
Rb2B Rb2A O3 119.2(10) . 1_455 ?
Rb2B Rb2A O4 91.0(6) 1_455 . ?
Rb2B Rb2A O4 91.0(6) . 2 ?
Rb2B Rb2A O4 89.1(6) 1_455 2 ?
Rb2B Rb2A O4 89.1(6) . . ?
Rb2B Rb2A O7 52.0(6) . 2_655 ?
Rb2B Rb2A O7 125.5(6) . 2 ?
Rb2B Rb2A O7 54.5(6) . . ?
Rb2B Rb2A O7 128.0(6) 1_455 2_655 ?
Rb2B Rb2A O7 52.0(6) 1_455 1_455 ?
Rb2B Rb2A O7 128.0(6) . 1_455 ?
Rb2B Rb2A O7 54.5(6) 1_455 2 ?
Rb2B Rb2A O7 125.5(6) 1_455 . ?
Rb2B Rb2A O8 91.3(6) 1_455 2_655 ?
Rb2B Rb2A O8 91.3(6) . 1_455 ?
Rb2B Rb2A O8 88.6(6) 1_455 1_455 ?
Rb2B Rb2A O8 88.6(6) . 2_655 ?
O1 Rb2A Rb2A 90.000(1) 1_455 1_655 ?
O1 Rb2A O3 46.8(6) 1_455 2 ?
O1 Rb2A O3 46.8(6) 1_455 . ?
O1 Rb2A O4 123.7(8) 1_455 . ?
O1 Rb2A O4 123.7(8) 1_455 2 ?
O1 Rb2A O8 61.2(4) 1_455 2_655 ?
O1 Rb2A O8 61.2(4) 1_455 1_455 ?
O2 Rb2A Rb2A 54.4(7) 2_665 1_655 ?
O2 Rb2A Rb2A 125.6(7) 1_465 1_655 ?
O2 Rb2A Rb2A 127.7(7) 2_565 1_655 ?
O2 Rb2A Rb2A 52.3(7) 1_565 1_655 ?
O2 Rb2A O1 135.0(7) 2_665 1_455 ?
O2 Rb2A O1 133.5(7) 1_565 1_455 ?
O2 Rb2A O1 135.0(7) 1_465 1_455 ?
O2 Rb2A O1 133.5(7) 2_565 1_455 ?
O2 Rb2A O2 90.0(14) 2_665 1_465 ?
O2 Rb2A O2 73.3(8) 1_465 1_565 ?
O2 Rb2A O2 73.3(8) 2_665 2_565 ?
O2 Rb2A O2 46.6(13) 2_665 1_565 ?
O2 Rb2A O2 46.6(13) 1_465 2_565 ?
O2 Rb2A O2 93.0(14) 1_565 2_565 ?
O2 Rb2A O3 135.2(6) 2_565 . ?
O2 Rb2A O3 103.4(8) 2_565 2 ?
O2 Rb2A O3 88.2(8) 2_665 . ?
O2 Rb2A O3 135.2(6) 1_565 2 ?
O2 Rb2A O3 131.3(7) 2_665 1_455 ?
O2 Rb2A O3 115.1(9) 2_665 2_655 ?
O2 Rb2A O3 176.7(10) 1_465 . ?
O2 Rb2A O3 131.3(7) 1_465 2_655 ?
O2 Rb2A O3 103.4(8) 1_565 . ?
O2 Rb2A O3 115.1(9) 1_465 1_455 ?
O2 Rb2A O3 88.2(8) 1_465 2 ?
O2 Rb2A O3 176.7(10) 2_665 2 ?
O2 Rb2A O4 44.3(8) 1_465 . ?
O2 Rb2A O4 86.0(10) 1_465 2 ?
O2 Rb2A O4 44.2(9) 2_565 2 ?
O2 Rb2A O4 44.2(9) 1_565 . ?
O2 Rb2A O4 87.3(9) 1_565 2 ?
O2 Rb2A O4 86.0(10) 2_665 . ?
O2 Rb2A O4 44.3(8) 2_665 2 ?
O2 Rb2A O4 87.3(9) 2_565 . ?
O2 Rb2A O7 87.7(10) 2_565 1_455 ?
O2 Rb2A O7 134.8(12) 1_465 2_655 ?
O2 Rb2A O7 95.7(10) 1_565 1_455 ?
O2 Rb2A O7 87.7(10) 1_565 2_655 ?
O2 Rb2A O7 134.8(12) 2_665 1_455 ?
O2 Rb2A O7 95.7(10) 2_565 2_655 ?
O2 Rb2A O7 49.9(12) 2_665 2_655 ?
O2 Rb2A O7 49.9(11) 1_465 1_455 ?
O2 Rb2A O8 88.6(8) 2_665 2_655 ?
O2 Rb2A O8 88.6(8) 1_465 1_455 ?
O2 Rb2A O8 131.2(8) 2_565 1_455 ?
O2 Rb2A O8 134.8(8) 1_465 2_655 ?
O2 Rb2A O8 90.2(8) 1_565 1_455 ?
O2 Rb2A O8 131.2(8) 1_565 2_655 ?
O2 Rb2A O8 90.2(8) 2_565 2_655 ?
O2 Rb2A O8 134.8(8) 2_665 1_455 ?
O3 Rb2A Rb2A 128.9(6) 2 1_655 ?
O3 Rb2A Rb2A 60.7(6) 2_655 1_655 ?
O3 Rb2A Rb2A 51.1(6) . 1_655 ?
O3 Rb2A Rb2A 119.3(6) 1_455 1_655 ?
O3 Rb2A O1 40.0(6) 2_655 1_455 ?
O3 Rb2A O1 40.0(6) 1_455 1_455 ?
O3 Rb2A O2 171.6(10) 2_655 2_565 ?
O3 Rb2A O2 171.6(10) 1_455 1_565 ?
O3 Rb2A O2 93.8(7) 1_455 2_565 ?
O3 Rb2A O2 93.8(7) 2_655 1_565 ?
O3 Rb2A O3 47.4(11) 2_655 . ?
O3 Rb2A O3 68.2(7) 1_455 . ?
O3 Rb2A O3 80.0(12) 1_455 2_655 ?
O3 Rb2A O3 47.4(11) 1_455 2 ?
O3 Rb2A O3 68.2(7) 2_655 2 ?
O3 Rb2A O3 93.6(11) . 2 ?
O3 Rb2A O4 94.1(9) 1_455 2 ?
O3 Rb2A O4 141.2(9) 1_455 . ?
O3 Rb2A O4 141.2(9) 2_655 2 ?
O3 Rb2A O4 94.1(9) 2_655 . ?
O3 Rb2A O7 89.6(11) 1_455 1_455 ?
O3 Rb2A O7 86.6(10) 2_655 1_455 ?
O3 Rb2A O7 86.6(10) 1_455 2_655 ?
O3 Rb2A O7 89.6(11) 2_655 2_655 ?
O3 Rb2A O8 48.0(7) 2 1_455 ?
O3 Rb2A O8 89.1(8) 1_455 1_455 ?
O3 Rb2A O8 89.1(8) 2_655 2_655 ?
O3 Rb2A O8 90.6(7) . 1_455 ?
O3 Rb2A O8 43.7(8) 1_455 2_655 ?
O3 Rb2A O8 48.0(7) . 2_655 ?
O3 Rb2A O8 90.6(7) 2 2_655 ?
O3 Rb2A O8 43.7(8) 2_655 1_455 ?
O4 Rb2A Rb2A 89.0(4) . 1_655 ?
O4 Rb2A Rb2A 91.0(4) 2 1_655 ?
O4 Rb2A O3 94.7(9) . 2 ?
O4 Rb2A O3 94.7(9) 2 . ?
O4 Rb2A O3 132.7(7) 2 2 ?
O4 Rb2A O3 132.7(7) . . ?
O4 Rb2A O4 112.6(15) . 2 ?
O4 Rb2A O8 174.6(8) . 2_655 ?
O4 Rb2A O8 62.6(9) 2 2_655 ?
O4 Rb2A O8 62.6(9) . 1_455 ?
O4 Rb2A O8 174.6(8) 2 1_455 ?
O7 Rb2A Rb2A 54.5(6) . 1_655 ?
O7 Rb2A Rb2A 125.5(6) 2 1_655 ?
O7 Rb2A Rb2A 52.0(6) 2_655 1_655 ?
O7 Rb2A Rb2A 128.0(6) 1_455 1_655 ?
O7 Rb2A O1 87.5(10) 1_455 1_455 ?
O7 Rb2A O1 87.5(10) 2 1_455 ?
O7 Rb2A O1 87.5(10) 2_655 1_455 ?
O7 Rb2A O1 87.5(10) . 1_455 ?
O7 Rb2A O2 92.5(11) 2 2_665 ?
O7 Rb2A O2 134.7(12) . 2_565 ?
O7 Rb2A O2 50.1(12) . 1_565 ?
O7 Rb2A O2 91.1(11) 2 1_465 ?
O7 Rb2A O2 92.5(11) . 1_465 ?
O7 Rb2A O2 134.7(12) 2 1_565 ?
O7 Rb2A O2 91.1(11) . 2_665 ?
O7 Rb2A O2 50.1(12) 2 2_565 ?
O7 Rb2A O3 130.5(11) 1_455 . ?
O7 Rb2A O3 91.8(10) . 2 ?
O7 Rb2A O3 44.9(10) 2_655 . ?
O7 Rb2A O3 130.5(11) 2_655 2 ?
O7 Rb2A O3 126.1(12) 2 2_655 ?
O7 Rb2A O3 49.0(11) . 2_655 ?
O7 Rb2A O3 126.1(12) . 1_455 ?
O7 Rb2A O3 44.9(10) 1_455 2 ?
O7 Rb2A O3 49.0(11) 2 1_455 ?
O7 Rb2A O3 91.8(10) 2 . ?
O7 Rb2A O3 84.7(10) 2 2 ?
O7 Rb2A O3 84.7(10) . . ?
O7 Rb2A O4 48.6(10) 2 2 ?
O7 Rb2A O4 48.6(10) . . ?
O7 Rb2A O4 131.9(10) 2_655 . ?
O7 Rb2A O4 135.3(10) 2 . ?
O7 Rb2A O4 51.7(10) 1_455 . ?
O7 Rb2A O4 51.7(10) 2_655 2 ?
O7 Rb2A O4 131.9(10) 1_455 2 ?
O7 Rb2A O4 135.3(10) . 2 ?
O7 Rb2A O7 73.5(5) 2 2_655 ?
O7 Rb2A O7 106.3(5) 2 1_455 ?
O7 Rb2A O7 175(2) 2_655 1_455 ?
O7 Rb2A O7 106.3(5) . 2_655 ?
O7 Rb2A O7 175(2) 2 . ?
O7 Rb2A O7 73.5(5) . 1_455 ?
O7 Rb2A O8 43.6(9) 1_455 1_455 ?
O7 Rb2A O8 43.9(9) 2 2_655 ?
O7 Rb2A O8 133.1(9) 2_655 1_455 ?
O7 Rb2A O8 43.9(9) . 1_455 ?
O7 Rb2A O8 133.1(9) 1_455 2_655 ?
O7 Rb2A O8 132.6(10) . 2_655 ?
O7 Rb2A O8 43.6(9) 2_655 2_655 ?
O7 Rb2A O8 132.6(9) 2 1_455 ?
O8 Rb2A Rb2A 88.7(4) 2_655 1_655 ?
O8 Rb2A Rb2A 91.3(4) 1_455 1_655 ?
O8 Rb2A O8 122.4(9) 2_655 1_455 ?
W1 Rb2B W1 179.57(8) 2_665 . ?
W1 Rb2B W1 167.94(9) 1_565 . ?
W1 Rb2B W1 167.94(9) 2_665 2_655 ?
W1 Rb2B W1 11.64(13) 2_655 . ?
W1 Rb2B W1 179.57(8) 1_565 2_655 ?
W1 Rb2B W1 12.49(12) 1_565 2_665 ?
W1 Rb2B W2 62.0(3) 1_565 2_655 ?
W1 Rb2B W2 62.5(4) 1_565 . ?
W1 Rb2B W2 62.5(4) 2_665 2_655 ?
W1 Rb2B W2 62.0(3) 2_665 . ?
W1 Rb2B W3 122.0(3) 1_565 2_655 ?
W1 Rb2B W3 121.1(3) 1_565 . ?
W1 Rb2B W3 121.1(3) 2_665 2_655 ?
W1 Rb2B W3 122.0(3) 2_665 . ?
W1 Rb2B Rb2B 83.76(6) 1_565 1_655 ?
W1 Rb2B Rb2B 96.24(6) 1_565 1_455 ?
W1 Rb2B Rb2B 95.82(6) . 1_455 ?
W1 Rb2B Rb2B 96.24(6) 2_665 1_655 ?
W1 Rb2B Rb2B 83.76(6) 2_665 1_455 ?
W1 Rb2B Rb2B 95.82(6) 2_655 1_655 ?
W1 Rb2B Rb2B 84.18(6) . 1_655 ?
W1 Rb2B Rb2B 84.18(6) 2_655 1_455 ?
W1 Rb2B O4 116.2(7) . 2_655 ?
W1 Rb2B O4 116.2(7) 2_655 . ?
W1 Rb2B O4 57.6(8) 1_565 2_655 ?
W1 Rb2B O4 64.0(8) 2_665 2_655 ?
W1 Rb2B O4 122.2(8) . . ?
W1 Rb2B O4 64.0(8) 1_565 . ?
W1 Rb2B O4 57.6(7) 2_665 . ?
W1 Rb2B O4 122.2(8) 2_655 2_655 ?
W2 Rb2B W1 118.0(3) . . ?
W2 Rb2B W1 118.0(3) 2_655 2_655 ?
W2 Rb2B W1 117.5(3) 2_655 . ?
W2 Rb2B W1 117.5(3) . 2_655 ?
W2 Rb2B W2 124.2(7) 2_655 . ?
W2 Rb2B W3 60.01(5) 2_655 2_655 ?
W2 Rb2B W3 60.01(5) . . ?
W2 Rb2B W3 173.3(4) . 2_655 ?
W2 Rb2B W3 173.3(4) 2_655 . ?
W2 Rb2B Rb2B 86.57(8) 2_655 1_655 ?
W2 Rb2B Rb2B 86.57(8) . 1_455 ?
W2 Rb2B Rb2B 93.43(8) . 1_655 ?
W2 Rb2B Rb2B 93.43(8) 2_655 1_455 ?
W2 Rb2B O4 116.5(9) . 2_655 ?
W2 Rb2B O4 25.3(4) 2_655 2_655 ?
W2 Rb2B O4 116.5(9) 2_655 . ?
W2 Rb2B O4 25.3(4) . . ?
W3 Rb2B W1 58.8(3) 2_655 . ?
W3 Rb2B W1 58.0(3) 2_655 2_655 ?
W3 Rb2B W1 58.0(3) . . ?
W3 Rb2B W1 58.8(3) . 2_655 ?
W3 Rb2B W3 116.4(6) 2_655 . ?
W3 Rb2B Rb2B 92.09(4) 2_655 1_655 ?
W3 Rb2B Rb2B 87.91(4) . 1_655 ?
W3 Rb2B Rb2B 87.91(4) 2_655 1_455 ?
W3 Rb2B Rb2B 92.09(4) . 1_455 ?
W3 Rb2B O4 149.7(4) 2_655 . ?
W3 Rb2B O4 149.7(4) . 2_655 ?
W3 Rb2B O4 69.7(6) . . ?
W3 Rb2B O4 69.7(6) 2_655 2_655 ?
Rb2A Rb2B W1 84.3(8) 1_655 . ?
Rb2A Rb2B W1 95.9(9) . . ?
Rb2A Rb2B W1 96.1(9) . 1_565 ?
Rb2A Rb2B W1 83.7(8) 1_655 1_565 ?
Rb2A Rb2B W1 84.3(8) . 2_655 ?
Rb2A Rb2B W1 83.7(8) . 2_665 ?
Rb2A Rb2B W1 96.1(9) 1_655 2_665 ?
Rb2A Rb2B W1 95.9(9) 1_655 2_655 ?
Rb2A Rb2B W2 93.4(4) . 2_655 ?
Rb2A Rb2B W2 86.5(4) . . ?
Rb2A Rb2B W2 86.5(4) 1_655 2_655 ?
Rb2A Rb2B W2 93.4(4) 1_655 . ?
Rb2A Rb2B W3 92.1(4) 1_655 2_655 ?
Rb2A Rb2B W3 92.1(4) . . ?
Rb2A Rb2B W3 88.0(4) 1_655 . ?
Rb2A Rb2B W3 88.0(4) . 2_655 ?
Rb2A Rb2B Rb2A 179.8(17) 1_655 . ?
Rb2A Rb2B Rb2B 179.9(8) 1_655 1_455 ?
Rb2A Rb2B Rb2B 0.1(8) 1_655 1_655 ?
Rb2A Rb2B Rb2B 179.9(8) . 1_655 ?
Rb2A Rb2B Rb2B 0.1(8) . 1_455 ?
Rb2A Rb2B O2 91.5(12) . 1_565 ?
Rb2A Rb2B O2 88.3(12) 1_655 1_565 ?
Rb2A Rb2B O2 88.3(12) . 2_665 ?
Rb2A Rb2B O2 91.5(12) 1_655 2_665 ?
Rb2A Rb2B O3 97.1(11) 1_655 2_655 ?
Rb2A Rb2B O3 83.1(10) 1_655 . ?
Rb2A Rb2B O3 97.1(11) . . ?
Rb2A Rb2B O3 83.1(10) . 2_655 ?
Rb2A Rb2B O4 118.1(7) . 2_655 ?
Rb2A Rb2B O4 61.8(5) . . ?
Rb2A Rb2B O4 61.8(5) 1_655 2_655 ?
Rb2A Rb2B O4 118.1(7) 1_655 . ?
Rb2A Rb2B O7 88.1(8) 1_655 2_655 ?
Rb2A Rb2B O7 92.0(8) 1_655 . ?
Rb2A Rb2B O7 92.0(8) . 2_655 ?
Rb2A Rb2B O7 88.1(8) . . ?
Rb2B Rb2B Rb2B 180.0 1_655 1_455 ?
Rb2B Rb2B O4 61.9(4) 1_655 2_655 ?
Rb2B Rb2B O4 118.1(4) 1_655 . ?
Rb2B Rb2B O4 118.1(4) 1_455 2_655 ?
Rb2B Rb2B O4 61.9(4) 1_455 . ?
O2 Rb2B W1 149.4(9) 2_665 2_655 ?
O2 Rb2B W1 30.7(9) 1_565 2_665 ?
O2 Rb2B W1 29.6(9) 2_665 2_665 ?
O2 Rb2B W1 149.4(9) 1_565 . ?
O2 Rb2B W1 150.4(9) 2_665 . ?
O2 Rb2B W1 150.4(9) 1_565 2_655 ?
O2 Rb2B W1 30.7(9) 2_665 1_565 ?
O2 Rb2B W1 29.6(9) 1_565 1_565 ?
O2 Rb2B W2 91.5(10) 1_565 2_655 ?
O2 Rb2B W2 32.9(8) 2_665 2_655 ?
O2 Rb2B W2 91.5(10) 2_665 . ?
O2 Rb2B W2 32.9(8) 1_565 . ?
O2 Rb2B W3 151.4(10) 2_665 . ?
O2 Rb2B W3 151.4(10) 1_565 2_655 ?
O2 Rb2B W3 92.3(8) 1_565 . ?
O2 Rb2B W3 92.3(8) 2_665 2_655 ?
O2 Rb2B Rb2B 91.6(9) 2_665 1_655 ?
O2 Rb2B Rb2B 88.4(9) 2_665 1_455 ?
O2 Rb2B Rb2B 88.4(9) 1_565 1_655 ?
O2 Rb2B Rb2B 91.6(9) 1_565 1_455 ?
O2 Rb2B O2 59.1(17) 1_565 2_665 ?
O2 Rb2B O3 171.4(12) 1_565 . ?
O2 Rb2B O3 171.4(11) 2_665 2_655 ?
O2 Rb2B O3 121.9(8) 2_665 . ?
O2 Rb2B O3 121.9(8) 1_565 2_655 ?
O2 Rb2B O4 85.5(12) 2_665 . ?
O2 Rb2B O4 39.3(11) 1_565 . ?
O2 Rb2B O4 85.5(12) 1_565 2_655 ?
O2 Rb2B O4 39.3(11) 2_665 2_655 ?
O3 Rb2B W1 31.1(7) . 2_655 ?
O3 Rb2B W1 148.8(7) 2_655 2_665 ?
O3 Rb2B W1 31.1(7) 2_655 . ?
O3 Rb2B W1 28.6(7) . . ?
O3 Rb2B W1 28.6(7) 2_655 2_655 ?
O3 Rb2B W1 148.8(7) . 1_565 ?
O3 Rb2B W1 151.5(7) 2_655 1_565 ?
O3 Rb2B W1 151.5(7) . 2_665 ?
O3 Rb2B W2 89.0(7) . 2_655 ?
O3 Rb2B W2 146.5(9) . . ?
O3 Rb2B W2 146.5(9) 2_655 2_655 ?
O3 Rb2B W2 89.0(7) 2_655 . ?
O3 Rb2B W3 30.9(7) . 2_655 ?
O3 Rb2B W3 30.9(7) 2_655 . ?
O3 Rb2B W3 86.5(9) 2_655 2_655 ?
O3 Rb2B W3 86.5(9) . . ?
O3 Rb2B Rb2B 83.0(7) . 1_655 ?
O3 Rb2B Rb2B 97.0(7) 2_655 1_655 ?
O3 Rb2B Rb2B 83.0(7) 2_655 1_455 ?
O3 Rb2B Rb2B 97.0(7) . 1_455 ?
O3 Rb2B O3 58.6(14) . 2_655 ?
O3 Rb2B O4 146.3(11) . . ?
O3 Rb2B O4 91.3(10) 2_655 . ?
O3 Rb2B O4 146.3(11) 2_655 2_655 ?
O3 Rb2B O4 91.3(10) . 2_655 ?
O4 Rb2B O4 121.3(15) . 2_655 ?
O7 Rb2B W1 87.0(13) . . ?
O7 Rb2B W1 93.1(13) 2_655 2_665 ?
O7 Rb2B W1 93.0(13) 2_655 1_565 ?
O7 Rb2B W1 86.9(13) 2_655 . ?
O7 Rb2B W1 87.0(13) 2_655 2_655 ?
O7 Rb2B W1 93.1(13) . 1_565 ?
O7 Rb2B W1 93.0(13) . 2_665 ?
O7 Rb2B W1 86.9(13) . 2_655 ?
O7 Rb2B W2 155.1(15) . 2_655 ?
O7 Rb2B W2 31.0(12) . . ?
O7 Rb2B W2 31.0(12) 2_655 2_655 ?
O7 Rb2B W2 155.1(15) 2_655 . ?
O7 Rb2B W3 29.1(12) . . ?
O7 Rb2B W3 144.9(15) 2_655 . ?
O7 Rb2B W3 29.1(12) 2_655 2_655 ?
O7 Rb2B W3 144.9(15) . 2_655 ?
O7 Rb2B Rb2B 92.0(8) . 1_655 ?
O7 Rb2B Rb2B 88.0(8) . 1_455 ?
O7 Rb2B Rb2B 92.0(8) 2_655 1_455 ?
O7 Rb2B Rb2B 88.0(8) 2_655 1_655 ?
O7 Rb2B O2 122.5(17) 2_655 1_565 ?
O7 Rb2B O2 63.6(15) . 1_565 ?
O7 Rb2B O2 63.6(15) 2_655 2_665 ?
O7 Rb2B O2 122.5(17) . 2_665 ?
O7 Rb2B O3 115.5(16) 2_655 2_655 ?
O7 Rb2B O3 58.4(14) . 2_655 ?
O7 Rb2B O3 58.4(14) 2_655 . ?
O7 Rb2B O3 115.5(16) . . ?
O7 Rb2B O4 43.8(12) 2_655 2_655 ?
O7 Rb2B O4 140.7(13) 2_655 . ?
O7 Rb2B O4 140.7(13) . 2_655 ?
O7 Rb2B O4 43.8(12) . . ?
O7 Rb2B O7 174(3) 2_655 . ?
W5 Rb3 W5 141.5(2) 2_656 1_455 ?
W5 Rb3 Rb4A 109.27(11) 1_455 1_545 ?
W5 Rb3 Rb4A 109.27(11) 2_656 1_545 ?
Rb3 Rb3 W5 61.56(5) 1_455 1_455 ?
Rb3 Rb3 W5 118.44(5) 1_655 1_455 ?
Rb3 Rb3 W5 118.44(5) 1_455 2_656 ?
Rb3 Rb3 W5 61.56(5) 1_655 2_656 ?
Rb3 Rb3 Rb3 180.0 1_655 1_455 ?
Rb3 Rb3 Rb4A 90.000(1) 1_655 1_545 ?
Rb3 Rb3 Rb4A 90.000(6) 1_455 1_545 ?
Rb3 Rb3 Rb4B 60.21(18) 1_655 . ?
Rb3 Rb3 Rb4B 119.79(18) 1_455 . ?
Rb3 Rb3 Rb4B 60.21(18) 1_455 1_455 ?
Rb3 Rb3 Rb4B 119.79(18) 1_655 1_455 ?
Rb4A Rb3 W5 70.73(11) . 1_455 ?
Rb4A Rb3 W5 70.73(11) . 2_656 ?
Rb4A Rb3 Rb3 90.000(3) . 1_455 ?
Rb4A Rb3 Rb3 90.000(4) . 1_655 ?
Rb4A Rb3 Rb4A 180.0 . 1_545 ?
Rb4A Rb3 Rb4B 29.79(17) . 1_455 ?
Rb4A Rb3 Rb4B 29.79(18) . . ?
Rb4A Rb3 O15 68.8(5) . . ?
Rb4A Rb3 O15 68.8(5) . 2_556 ?
Rb4A Rb3 O17 122.4(3) . 1_445 ?
Rb4A Rb3 O17 122.4(3) . 2_646 ?
Rb4B Rb3 W5 58.47(10) . 2_656 ?
Rb4B Rb3 W5 58.47(10) 1_455 1_455 ?
Rb4B Rb3 W5 87.15(17) . 1_455 ?
Rb4B Rb3 W5 87.15(17) 1_455 2_656 ?
Rb4B Rb3 Rb4A 150.21(18) . 1_545 ?
Rb4B Rb3 Rb4A 150.21(18) 1_455 1_545 ?
Rb4B Rb3 Rb4B 59.6(4) . 1_455 ?
O13 Rb3 W5 90.6(5) . 2_656 ?
O13 Rb3 W5 136.5(8) 1_455 2_656 ?
O13 Rb3 W5 136.5(8) 2_656 1_455 ?
O13 Rb3 W5 14.3(9) 2_656 2_656 ?
O13 Rb3 W5 76.9(3) 2_556 2_656 ?
O13 Rb3 W5 76.9(3) . 1_455 ?
O13 Rb3 W5 14.3(9) 1_455 1_455 ?
O13 Rb3 W5 90.6(5) 2_556 1_455 ?
O13 Rb3 Rb3 138.2(3) 2_556 1_655 ?
O13 Rb3 Rb3 41.8(3) . 1_655 ?
O13 Rb3 Rb3 41.8(3) 2_556 1_455 ?
O13 Rb3 Rb3 131.4(8) 2_656 1_455 ?
O13 Rb3 Rb3 138.2(3) . 1_455 ?
O13 Rb3 Rb3 48.6(8) 1_455 1_455 ?
O13 Rb3 Rb3 131.4(8) 1_455 1_655 ?
O13 Rb3 Rb3 48.6(8) 2_656 1_655 ?
O13 Rb3 Rb4A 68.4(8) 2_656 . ?
O13 Rb3 Rb4A 111.6(8) 1_455 1_545 ?
O13 Rb3 Rb4A 109.1(7) 2_556 1_545 ?
O13 Rb3 Rb4A 70.9(7) . . ?
O13 Rb3 Rb4A 109.1(7) . 1_545 ?
O13 Rb3 Rb4A 70.9(7) 2_556 . ?
O13 Rb3 Rb4A 111.6(8) 2_656 1_545 ?
O13 Rb3 Rb4A 68.4(8) 1_455 . ?
O13 Rb3 Rb4B 49.6(8) 2_656 . ?
O13 Rb3 Rb4B 90.5(8) 2_656 1_455 ?
O13 Rb3 Rb4B 94.9(6) . 1_455 ?
O13 Rb3 Rb4B 90.5(8) 1_455 . ?
O13 Rb3 Rb4B 49.6(8) 1_455 1_455 ?
O13 Rb3 Rb4B 49.1(7) . . ?
O13 Rb3 Rb4B 49.1(7) 2_556 1_455 ?
O13 Rb3 Rb4B 94.9(6) 2_556 . ?
O13 Rb3 O13 89.6(9) 2_656 2_556 ?
O13 Rb3 O13 76.5(12) 2_656 . ?
O13 Rb3 O13 141.7(14) . 2_556 ?
O13 Rb3 O13 89.6(9) 1_455 . ?
O13 Rb3 O13 136.7(16) 2_656 1_455 ?
O13 Rb3 O13 76.5(12) 1_455 2_556 ?
O13 Rb3 O15 43.6(9) 1_455 . ?
O13 Rb3 O15 116.3(8) . 2_556 ?
O13 Rb3 O15 117.2(10) 1_455 2_556 ?
O13 Rb3 O15 47.1(5) . . ?
O13 Rb3 O15 43.6(9) 2_656 2_556 ?
O13 Rb3 O15 47.1(5) 2_556 2_556 ?
O13 Rb3 O15 116.3(8) 2_556 . ?
O13 Rb3 O15 117.2(10) 2_656 . ?
O13 Rb3 O17 71.3(7) . 1_445 ?
O13 Rb3 O17 69.6(9) 2_656 2_646 ?
O13 Rb3 O17 69.6(9) 1_455 1_445 ?
O13 Rb3 O17 71.3(7) 2_556 2_646 ?
O13 Rb3 O17 138.1(9) 1_455 2_646 ?
O13 Rb3 O17 132.2(4) 2_556 1_445 ?
O13 Rb3 O17 132.2(4) . 2_646 ?
O13 Rb3 O17 138.1(9) 2_656 1_445 ?
O13 Rb3 O18 91.1(8) 2_556 1_445 ?
O13 Rb3 O18 112.4(8) 2_556 2_646 ?
O13 Rb3 O18 99.0(10) 1_455 2_546 ?
O13 Rb3 O18 59.7(8) 2_656 2_646 ?
O13 Rb3 O18 59.7(8) 1_455 1_445 ?
O13 Rb3 O18 99.0(10) 2_656 1_545 ?
O13 Rb3 O18 57.8(7) 2_556 2_546 ?
O13 Rb3 O18 107.7(9) 1_455 1_545 ?
O13 Rb3 O18 112.4(8) . 1_445 ?
O13 Rb3 O18 57.8(7) . 1_545 ?
O13 Rb3 O18 107.7(9) 2_656 2_546 ?
O13 Rb3 O18 160.4(12) 2_556 1_545 ?
O13 Rb3 O18 160.4(12) . 2_546 ?
O13 Rb3 O18 162.9(13) 1_455 2_646 ?
O13 Rb3 O18 91.1(8) . 2_646 ?
O13 Rb3 O18 162.9(13) 2_656 1_445 ?
O15 Rb3 W5 128.8(5) . 2_656 ?
O15 Rb3 W5 30.0(4) . 1_455 ?
O15 Rb3 W5 128.8(5) 2_556 1_455 ?
O15 Rb3 W5 30.0(4) 2_556 2_656 ?
O15 Rb3 Rb3 88.4(4) . 1_655 ?
O15 Rb3 Rb3 91.6(4) . 1_455 ?
O15 Rb3 Rb3 88.4(4) 2_556 1_455 ?
O15 Rb3 Rb3 91.6(4) 2_556 1_655 ?
O15 Rb3 Rb4A 111.2(5) 2_556 1_545 ?
O15 Rb3 Rb4A 111.2(5) . 1_545 ?
O15 Rb3 Rb4B 70.8(5) . . ?
O15 Rb3 Rb4B 70.8(5) 2_556 1_455 ?
O15 Rb3 Rb4B 72.5(5) 2_556 . ?
O15 Rb3 Rb4B 72.5(5) . 1_455 ?
O15 Rb3 O15 137.5(10) . 2_556 ?
O17 Rb3 W5 59.5(3) 1_445 1_455 ?
O17 Rb3 W5 149.5(3) 1_445 2_656 ?
O17 Rb3 W5 149.5(3) 2_646 1_455 ?
O17 Rb3 W5 59.5(3) 2_646 2_656 ?
O17 Rb3 Rb3 89.6(3) 2_646 1_455 ?
O17 Rb3 Rb3 90.4(3) 1_445 1_455 ?
O17 Rb3 Rb3 90.4(3) 2_646 1_655 ?
O17 Rb3 Rb3 89.6(3) 1_445 1_655 ?
O17 Rb3 Rb4A 57.6(3) 1_445 1_545 ?
O17 Rb3 Rb4A 57.6(3) 2_646 1_545 ?
O17 Rb3 Rb4B 118.0(3) 2_646 . ?
O17 Rb3 Rb4B 117.5(3) 2_646 1_455 ?
O17 Rb3 Rb4B 118.0(3) 1_445 1_455 ?
O17 Rb3 Rb4B 117.5(3) 1_445 . ?
O17 Rb3 O15 168.8(7) 2_646 . ?
O17 Rb3 O15 53.7(5) 2_646 2_556 ?
O17 Rb3 O15 168.8(7) 1_445 2_556 ?
O17 Rb3 O15 53.7(5) 1_445 . ?
O17 Rb3 O17 115.2(6) 1_445 2_646 ?
O18 Rb3 W5 60.6(7) 2_646 2_656 ?
O18 Rb3 W5 153.6(7) 1_445 2_656 ?
O18 Rb3 W5 95.0(7) 1_545 1_455 ?
O18 Rb3 W5 60.6(7) 1_445 1_455 ?
O18 Rb3 W5 95.0(7) 2_546 2_656 ?
O18 Rb3 W5 109.0(7) 2_546 1_455 ?
O18 Rb3 W5 109.0(7) 1_545 2_656 ?
O18 Rb3 W5 153.6(7) 2_646 1_455 ?
O18 Rb3 Rb3 127.0(7) 2_546 1_655 ?
O18 Rb3 Rb3 128.5(7) 2_646 1_455 ?
O18 Rb3 Rb3 51.5(7) 1_445 1_455 ?
O18 Rb3 Rb3 53.0(7) 2_546 1_455 ?
O18 Rb3 Rb3 51.5(7) 2_646 1_655 ?
O18 Rb3 Rb3 127.0(7) 1_545 1_455 ?
O18 Rb3 Rb3 53.0(7) 1_545 1_655 ?
O18 Rb3 Rb3 128.5(7) 1_445 1_655 ?
O18 Rb3 Rb4A 51.3(7) 2_546 1_545 ?
O18 Rb3 Rb4A 128.7(7) 1_545 . ?
O18 Rb3 Rb4A 128.7(7) 2_546 . ?
O18 Rb3 Rb4A 51.3(7) 1_545 1_545 ?
O18 Rb3 Rb4A 127.8(7) 1_445 . ?
O18 Rb3 Rb4A 52.2(7) 1_445 1_545 ?
O18 Rb3 Rb4A 52.2(7) 2_646 1_545 ?
O18 Rb3 Rb4A 127.8(7) 2_646 . ?
O18 Rb3 Rb4B 147.3(7) 1_545 1_455 ?
O18 Rb3 Rb4B 147.3(7) 2_546 . ?
O18 Rb3 Rb4B 104.1(7) 2_546 1_455 ?
O18 Rb3 Rb4B 147.2(7) 2_646 1_455 ?
O18 Rb3 Rb4B 147.2(7) 1_445 . ?
O18 Rb3 Rb4B 102.8(7) 2_646 . ?
O18 Rb3 Rb4B 104.1(7) 1_545 . ?
O18 Rb3 Rb4B 102.8(7) 1_445 1_455 ?
O18 Rb3 O15 75.3(9) 2_546 2_556 ?
O18 Rb3 O15 77.6(8) 2_646 2_556 ?
O18 Rb3 O15 131.2(8) 2_646 . ?
O18 Rb3 O15 131.2(8) 1_445 2_556 ?
O18 Rb3 O15 77.6(8) 1_445 . ?
O18 Rb3 O15 134.9(8) 2_546 . ?
O18 Rb3 O15 134.9(8) 1_545 2_556 ?
O18 Rb3 O15 75.3(9) 1_545 . ?
O18 Rb3 O17 40.6(8) 2_546 2_646 ?
O18 Rb3 O17 42.7(7) 1_445 1_445 ?
O18 Rb3 O17 95.1(8) 1_545 2_646 ?
O18 Rb3 O17 95.1(8) 2_546 1_445 ?
O18 Rb3 O17 40.6(8) 1_545 1_445 ?
O18 Rb3 O17 94.5(8) 2_646 1_445 ?
O18 Rb3 O17 94.5(8) 1_445 2_646 ?
O18 Rb3 O17 42.7(8) 2_646 2_646 ?
O18 Rb3 O18 75.5(8) 1_545 1_445 ?
O18 Rb3 O18 102.6(15) 2_546 1_545 ?
O18 Rb3 O18 59.0(13) 2_546 1_445 ?
O18 Rb3 O18 75.5(8) 2_546 2_646 ?
O18 Rb3 O18 104.4(14) 1_445 2_646 ?
O18 Rb3 O18 59.0(13) 1_545 2_646 ?
Rb3 Rb4A W6A 116.4(4) . 2_656 ?
Rb3 Rb4A Rb4A 90.000(6) . 1_455 ?
Rb3 Rb4A Rb4A 90.000(1) . 1_655 ?
Rb3 Rb4A O13 48.6(7) . 2_556 ?
Rb3 Rb4A O13 48.6(6) . . ?
Rb3 Rb4A O13 44.8(4) . 2_656 ?
Rb3 Rb4A O13 44.8(4) . 1_455 ?
Rb3 Rb4A O14 86.9(8) . 1_455 ?
Rb3 Rb4A O14 86.9(8) . 2_556 ?
Rb3 Rb4A O14 86.9(8) . 2_656 ?
Rb3 Rb4A O14 86.9(8) . . ?
Rb3 Rb4A O17 122.4(4) . 2_656 ?
Rb3 Rb4A O17 122.4(4) . 1_455 ?
Rb4A Rb4A W6A 66.95(12) 1_655 2_656 ?
Rb4A Rb4A W6A 113.05(12) 1_455 2_656 ?
Rb4A Rb4A Rb4A 180.0 1_655 1_455 ?
Rb4B Rb4A W6A 112.9(6) 1_455 2_656 ?
Rb4B Rb4A W6A 66.8(5) . 2_656 ?
Rb4B Rb4A Rb3 90.4(10) 1_455 . ?
Rb4B Rb4A Rb3 90.4(10) . . ?
Rb4B Rb4A Rb4A 179.6(10) 1_455 1_655 ?
Rb4B Rb4A Rb4A 0.4(10) . 1_655 ?
Rb4B Rb4A Rb4A 0.4(10) 1_455 1_455 ?
Rb4B Rb4A Rb4A 179.6(10) . 1_455 ?
Rb4B Rb4A Rb4B 179(2) . 1_455 ?
Rb4B Rb4A O13 126.6(11) 1_455 . ?
Rb4B Rb4A O13 60.2(9) . 2_656 ?
Rb4B Rb4A O13 54.0(8) . . ?
Rb4B Rb4A O13 60.2(9) 1_455 1_455 ?
Rb4B Rb4A O13 126.6(11) . 2_556 ?
Rb4B Rb4A O13 54.0(8) 1_455 2_556 ?
Rb4B Rb4A O13 120.4(11) . 1_455 ?
Rb4B Rb4A O13 120.4(11) 1_455 2_656 ?
Rb4B Rb4A O14 123.0(5) . 2_556 ?
Rb4B Rb4A O14 58.8(5) 1_455 1_455 ?
Rb4B Rb4A O14 123.0(5) 1_455 . ?
Rb4B Rb4A O14 121.3(5) 1_455 2_656 ?
Rb4B Rb4A O14 58.8(5) . 2_656 ?
Rb4B Rb4A O14 57.0(5) . . ?
Rb4B Rb4A O14 121.3(5) . 1_455 ?
Rb4B Rb4A O14 57.0(5) 1_455 2_556 ?
Rb4B Rb4A O17 89.4(6) . 1_455 ?
Rb4B Rb4A O17 90.2(6) . 2_656 ?
Rb4B Rb4A O17 90.2(6) 1_455 1_455 ?
Rb4B Rb4A O17 89.4(6) 1_455 2_656 ?
Rb4B Rb4A O18 53.6(10) 1_455 2_556 ?
Rb4B Rb4A O18 52.1(10) . 2_656 ?
Rb4B Rb4A O18 127.3(12) . 1_455 ?
Rb4B Rb4A O18 125.8(12) 1_455 . ?
Rb4B Rb4A O18 53.6(10) . . ?
Rb4B Rb4A O18 127.3(12) 1_455 2_656 ?
Rb4B Rb4A O18 125.8(13) . 2_556 ?
Rb4B Rb4A O18 52.1(10) 1_455 1_455 ?
O13 Rb4A W6A 115.7(4) . 2_656 ?
O13 Rb4A W6A 155.6(7) 1_455 2_656 ?
O13 Rb4A W6A 73.8(4) 2_656 2_656 ?
O13 Rb4A W6A 98.9(3) 2_556 2_656 ?
O13 Rb4A Rb4A 59.9(6) 2_656 1_655 ?
O13 Rb4A Rb4A 59.9(6) 1_455 1_455 ?
O13 Rb4A Rb4A 53.7(5) 2_556 1_455 ?
O13 Rb4A Rb4A 120.1(6) 1_455 1_655 ?
O13 Rb4A Rb4A 126.3(5) . 1_455 ?
O13 Rb4A Rb4A 53.7(5) . 1_655 ?
O13 Rb4A Rb4A 120.1(6) 2_656 1_455 ?
O13 Rb4A Rb4A 126.3(5) 2_556 1_655 ?
O13 Rb4A O13 66.4(8) 1_455 . ?
O13 Rb4A O13 57.5(10) 2_656 . ?
O13 Rb4A O13 97.2(13) . 2_556 ?
O13 Rb4A O13 89.6(9) 2_656 1_455 ?
O13 Rb4A O13 66.4(8) 2_656 2_556 ?
O13 Rb4A O13 57.5(10) 1_455 2_556 ?
O13 Rb4A O14 130.1(10) 1_455 2_656 ?
O13 Rb4A O14 132.3(10) . 2_556 ?
O13 Rb4A O14 43.8(8) 1_455 1_455 ?
O13 Rb4A O14 79.7(9) 1_455 . ?
O13 Rb4A O14 130.1(10) 2_656 1_455 ?
O13 Rb4A O14 96.0(9) 2_656 . ?
O13 Rb4A O14 43.8(8) 2_656 2_656 ?
O13 Rb4A O14 42.0(8) 2_556 2_556 ?
O13 Rb4A O14 96.0(9) 1_455 2_556 ?
O13 Rb4A O14 42.0(8) . . ?
O13 Rb4A O14 132.3(10) 2_556 . ?
O13 Rb4A O14 79.7(9) 2_656 2_556 ?
O13 Rb4A O17 142.6(7) 2_656 1_455 ?
O13 Rb4A O17 142.6(7) 1_455 2_656 ?
O13 Rb4A O17 88.0(5) 2_656 2_656 ?
O13 Rb4A O17 88.0(5) 1_455 1_455 ?
O13 Rb4A O17 138.4(4) . 2_656 ?
O13 Rb4A O17 87.7(5) . 1_455 ?
O13 Rb4A O17 138.4(4) 2_556 1_455 ?
O13 Rb4A O17 87.7(5) 2_556 2_656 ?
O14 Rb4A W6A 30.0(7) 2_656 2_656 ?
O14 Rb4A W6A 64.0(6) 2_556 2_656 ?
O14 Rb4A W6A 156.1(10) 1_455 2_656 ?
O14 Rb4A W6A 119.0(6) . 2_656 ?
O14 Rb4A Rb4A 58.7(5) 2_656 1_655 ?
O14 Rb4A Rb4A 57.0(5) 2_556 1_455 ?
O14 Rb4A Rb4A 123.0(5) 2_556 1_655 ?
O14 Rb4A Rb4A 121.3(5) 1_455 1_655 ?
O14 Rb4A Rb4A 57.0(5) . 1_655 ?
O14 Rb4A Rb4A 58.7(5) 1_455 1_455 ?
O14 Rb4A Rb4A 123.0(5) . 1_455 ?
O14 Rb4A Rb4A 121.3(5) 2_656 1_455 ?
O14 Rb4A O13 92.9(7) 2_656 . ?
O14 Rb4A O13 83.0(7) 1_455 . ?
O14 Rb4A O13 92.9(7) 1_455 2_556 ?
O14 Rb4A O13 83.0(7) 2_656 2_556 ?
O14 Rb4A O14 173.8(16) 1_455 2_656 ?
O14 Rb4A O14 173.9(15) . 2_556 ?
O14 Rb4A O14 64.3(4) 2_656 2_556 ?
O14 Rb4A O14 115.4(4) 2_656 . ?
O14 Rb4A O14 115.4(4) 1_455 2_556 ?
O14 Rb4A O14 64.3(4) 1_455 . ?
O14 Rb4A O17 47.0(7) 2_556 2_656 ?
O14 Rb4A O17 137.7(8) 2_556 1_455 ?
O14 Rb4A O17 47.0(7) . 1_455 ?
O14 Rb4A O17 138.2(8) 2_656 1_455 ?
O14 Rb4A O17 46.6(7) 2_656 2_656 ?
O14 Rb4A O17 137.7(8) . 2_656 ?
O14 Rb4A O17 46.6(7) 1_455 1_455 ?
O14 Rb4A O17 138.2(8) 1_455 2_656 ?
O17 Rb4A W6A 116.1(6) 1_455 2_656 ?
O17 Rb4A W6A 23.7(3) 2_656 2_656 ?
O17 Rb4A Rb4A 90.4(3) 2_656 1_655 ?
O17 Rb4A Rb4A 89.6(3) 1_455 1_655 ?
O17 Rb4A Rb4A 89.6(3) 2_656 1_455 ?
O17 Rb4A Rb4A 90.4(3) 1_455 1_455 ?
O17 Rb4A O17 115.3(8) 2_656 1_455 ?
O18 Rb4A W6A 63.4(8) 2_556 2_656 ?
O18 Rb4A W6A 82.8(8) . 2_656 ?
O18 Rb4A W6A 25.2(7) 2_656 2_656 ?
O18 Rb4A W6A 110.0(9) 1_455 2_656 ?
O18 Rb4A Rb3 130.1(8) 2_556 . ?
O18 Rb4A Rb3 129.2(7) 2_656 . ?
O18 Rb4A Rb3 129.2(8) 1_455 . ?
O18 Rb4A Rb3 130.1(8) . . ?
O18 Rb4A Rb4A 53.9(8) 2_556 1_455 ?
O18 Rb4A Rb4A 126.1(8) . 1_455 ?
O18 Rb4A Rb4A 53.9(8) . 1_655 ?
O18 Rb4A Rb4A 52.4(8) 2_656 1_655 ?
O18 Rb4A Rb4A 52.4(8) 1_455 1_455 ?
O18 Rb4A Rb4A 126.1(8) 2_556 1_655 ?
O18 Rb4A Rb4A 127.6(8) 2_656 1_455 ?
O18 Rb4A Rb4A 127.6(8) 1_455 1_655 ?
O18 Rb4A O13 113.8(9) . 2_656 ?
O18 Rb4A O13 106.1(8) 2_656 . ?
O18 Rb4A O13 84.6(6) 1_455 1_455 ?
O18 Rb4A O13 178.3(10) . 2_556 ?
O18 Rb4A O13 113.8(9) 2_556 1_455 ?
O18 Rb4A O13 81.5(7) 2_556 2_556 ?
O18 Rb4A O13 178.3(10) 2_556 . ?
O18 Rb4A O13 124.0(6) 2_656 2_556 ?
O18 Rb4A O13 120.8(7) . 1_455 ?
O18 Rb4A O13 106.1(8) 1_455 2_556 ?
O18 Rb4A O13 172.3(11) 2_656 1_455 ?
O18 Rb4A O13 120.8(7) 2_556 2_656 ?
O18 Rb4A O13 81.5(7) . . ?
O18 Rb4A O13 84.6(6) 2_656 2_656 ?
O18 Rb4A O13 172.3(11) 1_455 2_656 ?
O18 Rb4A O13 124.0(6) 1_455 . ?
O18 Rb4A O14 46.1(9) . . ?
O18 Rb4A O14 98.3(9) . 2_656 ?
O18 Rb4A O14 46.1(9) 2_556 2_556 ?
O18 Rb4A O14 139.7(11) 2_556 . ?
O18 Rb4A O14 46.4(9) 1_455 1_455 ?
O18 Rb4A O14 95.8(9) 2_656 . ?
O18 Rb4A O14 95.8(9) 1_455 2_556 ?
O18 Rb4A O14 88.1(9) 1_455 . ?
O18 Rb4A O14 85.7(9) 2_556 2_656 ?
O18 Rb4A O14 139.3(11) 1_455 2_656 ?
O18 Rb4A O14 139.7(11) . 2_556 ?
O18 Rb4A O14 85.7(9) . 1_455 ?
O18 Rb4A O14 88.1(9) 2_656 2_556 ?
O18 Rb4A O14 98.3(9) 2_556 1_455 ?
O18 Rb4A O14 139.3(11) 2_656 1_455 ?
O18 Rb4A O14 46.4(9) 2_656 2_656 ?
O18 Rb4A O17 94.0(9) 2_556 1_455 ?
O18 Rb4A O17 94.0(9) . 2_656 ?
O18 Rb4A O17 93.5(8) 1_455 2_656 ?
O18 Rb4A O17 93.5(8) 2_656 1_455 ?
O18 Rb4A O17 40.5(8) 2_556 2_656 ?
O18 Rb4A O17 42.5(8) 2_656 2_656 ?
O18 Rb4A O17 40.5(8) . 1_455 ?
O18 Rb4A O17 42.5(8) 1_455 1_455 ?
O18 Rb4A O18 99.7(15) . 2_556 ?
O18 Rb4A O18 73.7(9) 2_556 2_656 ?
O18 Rb4A O18 101.6(15) 2_656 1_455 ?
O18 Rb4A O18 57.7(13) . 2_656 ?
O18 Rb4A O18 73.7(9) . 1_455 ?
O18 Rb4A O18 57.7(12) 2_556 1_455 ?
W5 Rb4B W5 115.3(6) . 2_656 ?
W5 Rb4B Rb3 119.0(2) . 1_565 ?
W5 Rb4B Rb3 62.6(3) 2_656 1_655 ?
W5 Rb4B Rb3 119.0(2) 2_656 1_665 ?
W5 Rb4B Rb3 62.6(3) . . ?
W5 Rb4B Rb3 118.6(2) . 1_665 ?
W5 Rb4B Rb3 62.1(3) 2_656 . ?
W5 Rb4B Rb3 62.1(3) . 1_655 ?
W5 Rb4B Rb3 118.6(2) 2_656 1_565 ?
W5 Rb4B Rb4B 90.48(5) . 1_455 ?
W5 Rb4B Rb4B 89.52(5) . 1_655 ?
W5 Rb4B Rb4B 89.52(5) 2_656 1_455 ?
W5 Rb4B Rb4B 90.48(5) 2_656 1_655 ?
W6A Rb4B W5 173.6(4) 2_656 . ?
W6A Rb4B W5 173.6(4) . 2_656 ?
W6A Rb4B W5 61.17(11) 2_656 2_656 ?
W6A Rb4B W5 61.17(11) . . ?
W6A Rb4B W6A 122.9(6) 2_656 . ?
W6A Rb4B W6B 123.4(6) . 2_656 ?
W6A Rb4B W6B 11.34(11) . . ?
W6A Rb4B W6B 11.34(11) 2_656 2_656 ?
W6A Rb4B W6B 123.4(6) 2_656 . ?
W6A Rb4B Rb3 117.7(2) . . ?
W6A Rb4B Rb3 111.4(2) 2_656 . ?
W6A Rb4B Rb3 61.7(3) . 1_665 ?
W6A Rb4B Rb3 61.7(3) 2_656 1_565 ?
W6A Rb4B Rb3 67.2(3) 2_656 1_665 ?
W6A Rb4B Rb3 67.2(3) . 1_565 ?
W6A Rb4B Rb3 117.7(2) 2_656 1_655 ?
W6A Rb4B Rb3 111.4(2) . 1_655 ?
W6A Rb4B Rb4B 95.73(12) 2_656 1_655 ?
W6A Rb4B Rb4B 84.26(12) 2_656 1_455 ?
W6A Rb4B Rb4B 84.27(12) . 1_655 ?
W6A Rb4B Rb4B 95.73(12) . 1_455 ?
W6B Rb4B W5 59.43(8) . . ?
W6B Rb4B W5 59.42(8) 2_656 2_656 ?
W6B Rb4B W5 171.9(4) 2_656 . ?
W6B Rb4B W5 171.9(4) . 2_656 ?
W6B Rb4B W6B 126.5(6) . 2_656 ?
W6B Rb4B Rb3 63.5(3) 2_656 1_665 ?
W6B Rb4B Rb3 68.7(3) 2_656 1_565 ?
W6B Rb4B Rb3 116.0(2) 2_656 . ?
W6B Rb4B Rb3 63.5(3) . 1_565 ?
W6B Rb4B Rb3 110.1(2) 2_656 1_655 ?
W6B Rb4B Rb3 116.0(2) . 1_655 ?
W6B Rb4B Rb3 110.1(2) . . ?
W6B Rb4B Rb3 68.7(3) . 1_665 ?
W6B Rb4B Rb4B 84.54(10) 2_656 1_655 ?
W6B Rb4B Rb4B 95.46(10) . 1_655 ?
W6B Rb4B Rb4B 84.54(10) . 1_455 ?
W6B Rb4B Rb4B 95.46(10) 2_656 1_455 ?
Rb3 Rb4B Rb3 176.0(3) 1_655 1_565 ?
Rb3 Rb4B Rb3 124.41(4) . 1_565 ?
Rb3 Rb4B Rb3 51.6(3) 1_665 1_565 ?
Rb3 Rb4B Rb3 176.0(3) . 1_665 ?
Rb3 Rb4B Rb3 124.41(4) 1_655 1_665 ?
Rb3 Rb4B Rb3 59.6(3) . 1_655 ?
Rb4A Rb4B W5 90.3(5) . . ?
Rb4A Rb4B W5 89.3(5) . 2_656 ?
Rb4A Rb4B W5 90.3(5) 1_655 2_656 ?
Rb4A Rb4B W5 89.3(5) 1_655 . ?
Rb4A Rb4B W6A 84.4(5) . 2_656 ?
Rb4A Rb4B W6A 84.4(5) 1_655 . ?
Rb4A Rb4B W6A 95.9(5) . . ?
Rb4A Rb4B W6A 95.9(5) 1_655 2_656 ?
Rb4A Rb4B W6B 95.6(5) . 2_656 ?
Rb4A Rb4B W6B 84.7(5) . . ?
Rb4A Rb4B W6B 84.7(5) 1_655 2_656 ?
Rb4A Rb4B W6B 95.6(5) 1_655 . ?
Rb4A Rb4B Rb3 59.8(9) 1_655 1_655 ?
Rb4A Rb4B Rb3 59.8(9) . . ?
Rb4A Rb4B Rb3 116.2(11) 1_655 1_565 ?
Rb4A Rb4B Rb3 119.4(11) . 1_655 ?
Rb4A Rb4B Rb3 64.6(9) . 1_565 ?
Rb4A Rb4B Rb3 119.4(11) 1_655 . ?
Rb4A Rb4B Rb3 64.6(9) 1_655 1_665 ?
Rb4A Rb4B Rb3 116.2(11) . 1_665 ?
Rb4A Rb4B Rb4A 179(2) . 1_655 ?
Rb4A Rb4B Rb4B 179.6(10) 1_655 1_455 ?
Rb4A Rb4B Rb4B 0.4(10) . 1_455 ?
Rb4A Rb4B Rb4B 179.6(10) . 1_655 ?
Rb4A Rb4B Rb4B 0.4(10) 1_655 1_655 ?
Rb4A Rb4B O13 85.3(10) . 2_656 ?
Rb4A Rb4B O13 85.3(10) 1_655 . ?
Rb4A Rb4B O13 94.1(10) 1_655 2_656 ?
Rb4A Rb4B O13 94.1(10) . . ?
Rb4A Rb4B O14 91.2(6) . . ?
Rb4A Rb4B O14 91.2(6) 1_655 2_656 ?
Rb4A Rb4B O14 88.8(6) . 2_656 ?
Rb4A Rb4B O14 88.8(6) 1_655 . ?
Rb4A Rb4B O18 91.5(12) . 2_656 ?
Rb4A Rb4B O18 91.5(13) 1_655 . ?
Rb4A Rb4B O18 89.1(12) . . ?
Rb4A Rb4B O18 89.1(12) 1_655 2_656 ?
Rb4B Rb4B Rb3 119.79(17) 1_655 . ?
Rb4B Rb4B Rb3 60.21(18) 1_655 1_655 ?
Rb4B Rb4B Rb3 60.21(18) 1_455 . ?
Rb4B Rb4B Rb3 115.80(13) 1_655 1_565 ?
Rb4B Rb4B Rb3 64.20(14) 1_455 1_565 ?
Rb4B Rb4B Rb3 115.80(13) 1_455 1_665 ?
Rb4B Rb4B Rb3 119.79(17) 1_455 1_655 ?
Rb4B Rb4B Rb3 64.20(14) 1_655 1_665 ?
Rb4B Rb4B Rb4B 180.0 1_655 1_455 ?
O13 Rb4B W5 92.5(7) 2_656 . ?
O13 Rb4B W5 92.5(7) . 2_656 ?
O13 Rb4B W5 23.2(4) 2_656 2_656 ?
O13 Rb4B W5 23.2(4) . . ?
O13 Rb4B W6A 83.6(6) 2_656 2_656 ?
O13 Rb4B W6A 83.6(6) . . ?
O13 Rb4B W6A 153.6(8) 2_656 . ?
O13 Rb4B W6A 153.6(8) . 2_656 ?
O13 Rb4B W6B 82.6(5) . . ?
O13 Rb4B W6B 82.6(5) 2_656 2_656 ?
O13 Rb4B W6B 150.0(6) 2_656 . ?
O13 Rb4B W6B 150.0(6) . 2_656 ?
O13 Rb4B Rb3 41.5(4) . 1_655 ?
O13 Rb4B Rb3 134.7(7) . 1_665 ?
O13 Rb4B Rb3 47.7(8) . . ?
O13 Rb4B Rb3 134.7(7) 2_656 1_565 ?
O13 Rb4B Rb3 41.5(4) 2_656 . ?
O13 Rb4B Rb3 140.4(3) 2_656 1_665 ?
O13 Rb4B Rb3 47.7(8) 2_656 1_655 ?
O13 Rb4B Rb3 140.4(3) . 1_565 ?
O13 Rb4B Rb4B 94.4(6) . 1_455 ?
O13 Rb4B Rb4B 94.4(6) 2_656 1_655 ?
O13 Rb4B Rb4B 85.6(6) . 1_655 ?
O13 Rb4B Rb4B 85.6(6) 2_656 1_455 ?
O13 Rb4B O13 70.0(12) . 2_656 ?
O13 Rb4B O14 51.4(9) 2_656 2_656 ?
O13 Rb4B O14 120.9(11) . 2_656 ?
O13 Rb4B O14 120.9(11) 2_656 . ?
O13 Rb4B O14 51.4(9) . . ?
O14 Rb4B W5 143.8(10) . 2_656 ?
O14 Rb4B W5 28.5(8) . . ?
O14 Rb4B W5 28.5(8) 2_656 2_656 ?
O14 Rb4B W5 143.8(10) 2_656 . ?
O14 Rb4B W6A 32.8(8) 2_656 2_656 ?
O14 Rb4B W6A 32.8(8) . . ?
O14 Rb4B W6A 154.8(10) . 2_656 ?
O14 Rb4B W6A 154.8(10) 2_656 . ?
O14 Rb4B W6B 156.1(10) . 2_656 ?
O14 Rb4B W6B 31.4(8) . . ?
O14 Rb4B W6B 156.1(10) 2_656 . ?
O14 Rb4B W6B 31.4(8) 2_656 2_656 ?
O14 Rb4B Rb3 87.2(8) 2_656 1_655 ?
O14 Rb4B Rb3 86.0(8) 2_656 . ?
O14 Rb4B Rb3 93.0(8) . 1_665 ?
O14 Rb4B Rb3 86.0(8) . 1_655 ?
O14 Rb4B Rb3 94.0(8) 2_656 1_665 ?
O14 Rb4B Rb3 87.2(8) . . ?
O14 Rb4B Rb3 94.0(8) . 1_565 ?
O14 Rb4B Rb3 93.0(8) 2_656 1_565 ?
O14 Rb4B Rb4B 91.2(6) . 1_455 ?
O14 Rb4B Rb4B 88.8(6) . 1_655 ?
O14 Rb4B Rb4B 88.8(6) 2_656 1_455 ?
O14 Rb4B Rb4B 91.2(6) 2_656 1_655 ?
O14 Rb4B O14 172.2(18) . 2_656 ?
O18 Rb4B W5 159.5(10) . 2_656 ?
O18 Rb4B W5 85.1(8) . . ?
O18 Rb4B W5 159.5(10) 2_656 . ?
O18 Rb4B W5 85.1(8) 2_656 2_656 ?
O18 Rb4B W6A 25.0(8) . . ?
O18 Rb4B W6A 98.3(10) 2_656 . ?
O18 Rb4B W6A 98.3(10) . 2_656 ?
O18 Rb4B W6A 25.0(8) 2_656 2_656 ?
O18 Rb4B W6B 100.4(10) . 2_656 ?
O18 Rb4B W6B 100.4(10) 2_656 . ?
O18 Rb4B W6B 26.2(8) . . ?
O18 Rb4B W6B 26.2(8) 2_656 2_656 ?
O18 Rb4B Rb3 44.9(9) 2_656 1_565 ?
O18 Rb4B Rb3 44.9(9) . 1_665 ?
O18 Rb4B Rb3 132.9(9) 2_656 1_655 ?
O18 Rb4B Rb3 132.9(9) . . ?
O18 Rb4B Rb3 134.5(9) 2_656 . ?
O18 Rb4B Rb3 134.5(9) . 1_655 ?
O18 Rb4B Rb3 43.5(9) . 1_565 ?
O18 Rb4B Rb3 43.5(9) 2_656 1_665 ?
O18 Rb4B Rb4B 91.2(9) . 1_655 ?
O18 Rb4B Rb4B 91.2(9) 2_656 1_455 ?
O18 Rb4B Rb4B 88.8(9) 2_656 1_655 ?
O18 Rb4B Rb4B 88.8(9) . 1_455 ?
O18 Rb4B O13 173.9(10) 2_656 . ?
O18 Rb4B O13 108.0(8) . . ?
O18 Rb4B O13 108.0(8) 2_656 2_656 ?
O18 Rb4B O13 173.9(10) . 2_656 ?
O18 Rb4B O14 56.7(11) 2_656 2_656 ?
O18 Rb4B O14 131.0(13) . 2_656 ?
O18 Rb4B O14 56.7(11) . . ?
O18 Rb4B O14 131.0(13) 2_656 . ?
O18 Rb4B O18 74.5(17) . 2_656 ?
W1 O1 W1 144(3) . 2_755 ?
W1 O1 W1 156(2) 2_655 1_655 ?
W1 O1 W1 150(2) 2_755 2_655 ?
W1 O1 W1 150(2) . 1_655 ?
W1 O1 W1 5.9(4) . 2_655 ?
W1 O1 W1 5.9(4) 2_755 1_655 ?
W1 O1 Rb2A 108.0(15) 2_755 1_655 ?
W1 O1 Rb2A 72.0(15) 2_755 1_645 ?
W1 O1 Rb2A 108.0(15) . 1_655 ?
W1 O1 Rb2A 102.2(10) 2_655 1_655 ?
W1 O1 Rb2A 77.8(10) 2_655 1_645 ?
W1 O1 Rb2A 102.2(10) 1_655 1_655 ?
W1 O1 Rb2A 72.0(15) . 1_645 ?
W1 O1 Rb2A 77.8(10) 1_655 1_645 ?
W1 O1 Rb2B 77.8(11) 2_755 1_655 ?
W1 O1 Rb2B 138.3(18) 2_755 . ?
W1 O1 Rb2B 132.4(14) 1_655 . ?
W1 O1 Rb2B 132.4(14) 2_655 1_655 ?
W1 O1 Rb2B 72.0(7) 2_655 . ?
W1 O1 Rb2B 72.0(7) 1_655 1_655 ?
W1 O1 Rb2B 138.3(18) . 1_655 ?
W1 O1 Rb2B 77.8(11) . . ?
Rb2A O1 Rb2A 180.0 1_655 1_645 ?
Rb2A O1 Rb2B 30.2(4) 1_655 1_655 ?
Rb2A O1 Rb2B 149.8(4) 1_645 1_655 ?
Rb2A O1 Rb2B 30.2(4) 1_655 . ?
Rb2A O1 Rb2B 149.8(4) 1_645 . ?
Rb2B O1 Rb2B 60.5(8) 1_655 . ?
W1 O2 W1 24.1(5) . 2_655 ?
W1 O2 W2 151(2) . 1_545 ?
W1 O2 W2 144(2) 2_655 1_545 ?
W1 O2 Rb2A 97.0(15) . 1_645 ?
W1 O2 Rb2A 108.7(16) . 1_545 ?
W1 O2 Rb2A 93.2(14) 2_655 1_545 ?
W1 O2 Rb2A 110.7(16) 2_655 1_645 ?
W1 O2 Rb2B 104.7(16) 2_655 1_545 ?
W1 O2 Rb2B 106.1(16) . 1_545 ?
W2 O2 Rb2A 105.2(14) 1_545 1_645 ?
W2 O2 Rb2A 94.9(13) 1_545 1_545 ?
W2 O2 Rb2B 102.4(14) 1_545 1_545 ?
Rb2A O2 Rb2A 73.3(8) 1_645 1_545 ?
Rb2B O2 Rb2A 37.2(5) 1_545 1_645 ?
Rb2B O2 Rb2A 36.1(5) 1_545 1_545 ?
W1 O3 W1 22.5(4) . 2_655 ?
W1 O3 W3 149(2) . 2_655 ?
W1 O3 Rb2A 103.2(13) . . ?
W1 O3 Rb2A 88.8(11) 2_655 . ?
W1 O3 Rb2A 114.0(13) 2_655 1_655 ?
W1 O3 Rb2A 103.2(13) . 1_655 ?
W1 O3 Rb2B 102.6(13) 2_655 . ?
W1 O3 Rb2B 106.0(14) . . ?
W3 O3 W1 134.5(19) 2_655 2_655 ?
W3 O3 Rb2A 107.7(13) 2_655 1_655 ?
W3 O3 Rb2A 90.4(12) 2_655 . ?
W3 O3 Rb2B 100.2(13) 2_655 . ?
Rb2A O3 Rb2A 68.2(7) 1_655 . ?
Rb2B O3 Rb2A 36.3(4) . 1_655 ?
Rb2B O3 Rb2A 31.9(4) . . ?
W2 O4 W2 158(3) . 1_455 ?
W2 O4 Rb1 86.3(13) 1_455 1_565 ?
W2 O4 Rb1 86.0(16) . 1_565 ?
W2 O4 Rb2A 91.0(13) 1_455 . ?
W2 O4 Rb2A 93.5(17) . . ?
W2 O4 Rb2B 65.1(14) . . ?
W2 O4 Rb2B 62.7(9) 1_455 1_455 ?
W2 O4 Rb2B 119.6(16) 1_455 . ?
W2 O4 Rb2B 121(2) . 1_455 ?
Rb1 O4 Rb2B 148.9(9) 1_565 1_455 ?
Rb2A O4 Rb1 171.2(15) . 1_565 ?
Rb2A O4 Rb2B 28.6(3) . 1_455 ?
Rb2A O4 Rb2B 29.1(4) . . ?
Rb2B O4 Rb1 151.0(6) . 1_565 ?
Rb2B O4 Rb2B 57.7(7) . 1_455 ?
W2 O5 W4 148.6(18) . . ?
W2 O5 Rb1 106.0(13) . 1_565 ?
W2 O5 Rb1 100.9(13) . 1_665 ?
W4 O5 Rb1 88.7(11) . 1_665 ?
W4 O5 Rb1 105.3(12) . 1_565 ?
Rb1 O5 Rb1 67.8(6) 1_565 1_665 ?
W2 O6 W3 150.0(14) . 1_565 ?
W2 O6 Rb1 103.8(14) . 1_665 ?
W2 O6 Rb1 102.7(14) . 1_565 ?
W3 O6 Rb1 95.2(12) 1_565 1_665 ?
W3 O6 Rb1 105.7(15) 1_565 1_565 ?
Rb1 O6 Rb1 68.6(5) 1_565 1_665 ?
W2 O7 W3 144.4(14) . . ?
W2 O7 Rb2A 104.2(17) . 1_655 ?
W2 O7 Rb2A 99.9(16) . . ?
W2 O7 Rb2B 105.2(19) . . ?
W3 O7 Rb2A 101.8(15) . 1_655 ?
W3 O7 Rb2A 110.7(18) . . ?
W3 O7 Rb2B 110.2(19) . . ?
Rb2A O7 Rb2A 73.5(5) . 1_655 ?
Rb2B O7 Rb2A 36.1(4) . 1_655 ?
Rb2B O7 Rb2A 37.4(4) . . ?
W3 O8 W3 165.6(17) . 1_655 ?
W3 O8 Rb1 96.1(11) . 1_655 ?
W3 O8 Rb1 91.4(9) 1_655 1_655 ?
W3 O8 Rb2A 86.8(10) . 1_655 ?
W3 O8 Rb2A 85.1(9) 1_655 1_655 ?
Rb1 O8 Rb2A 175.7(9) 1_655 1_655 ?
W3 O9 W4 155(2) . . ?
W3 O9 Rb1 103.9(14) . 1_655 ?
W3 O9 Rb1 106.6(14) . . ?
W4 O9 Rb1 96.2(12) . . ?
W4 O9 Rb1 92.4(11) . 1_655 ?
Rb1 O9 Rb1 69.0(7) 1_655 . ?
W4 O10 W4 155.9(14) . 1_655 ?
W4 O10 Rb1 77.5(8) . 1_655 ?
W4 O10 Rb1 78.4(7) 1_655 1_655 ?
W4 O10 Rb1 99.8(10) 1_655 1_665 ?
W4 O10 Rb1 104.3(12) . 1_665 ?
Rb1 O10 Rb1 177.6(10) 1_665 1_655 ?
W4 O11 W5 139.7(17) . . ?
W4 O11 Rb1 107.6(13) . 1_655 ?
W4 O11 Rb1 113.8(14) . . ?
W5 O11 Rb1 100.5(11) . 1_655 ?
W5 O11 Rb1 100.3(11) . . ?
Rb1 O11 Rb1 76.5(7) 1_655 . ?
W4 O12 W6A 148.3(18) . . ?
W4 O12 W6B 140.0(19) . . ?
W4 O12 Rb1 103.6(13) . 1_565 ?
W4 O12 Rb1 110.5(14) . 1_665 ?
W6A O12 W6B 19.6(4) . . ?
W6A O12 Rb1 97.8(12) . 1_665 ?
W6A O12 Rb1 98.6(12) . 1_565 ?
W6B O12 Rb1 109.4(12) . 1_665 ?
W6B O12 Rb1 87.3(11) . 1_565 ?
Rb1 O12 Rb1 71.3(7) 1_665 1_565 ?
W5 O13 Rb3 123.1(13) . . ?
W5 O13 Rb3 142.6(19) . 1_655 ?
W5 O13 Rb4A 112.3(16) . 1_655 ?
W5 O13 Rb4A 103.0(11) . . ?
W5 O13 Rb4B 110.8(14) . . ?
Rb3 O13 Rb3 89.6(9) 1_655 . ?
Rb3 O13 Rb4A 109.5(11) 1_655 . ?
Rb3 O13 Rb4A 66.8(7) 1_655 1_655 ?
Rb3 O13 Rb4A 60.5(8) . . ?
Rb3 O13 Rb4A 108.6(11) . 1_655 ?
Rb3 O13 Rb4B 83.2(10) . . ?
Rb3 O13 Rb4B 88.9(9) 1_655 . ?
Rb4A O13 Rb4A 66.4(8) 1_655 . ?
Rb4B O13 Rb4A 34.5(4) . 1_655 ?
Rb4B O13 Rb4A 31.9(4) . . ?
W5 O14 W6A 167.4(15) . . ?
W5 O14 W6B 161.8(17) . . ?
W5 O14 Rb4A 97.2(12) . . ?
W5 O14 Rb4A 98.4(12) . 1_655 ?
W5 O14 Rb4B 99.5(12) . . ?
W6A O14 Rb4A 95.3(11) . . ?
W6A O14 Rb4A 86.0(11) . 1_655 ?
W6A O14 Rb4B 90.6(11) . . ?
W6B O14 W6A 21.3(5) . . ?
W6B O14 Rb4A 85.8(10) . . ?
W6B O14 Rb4A 99.0(12) . 1_655 ?
W6B O14 Rb4B 92.6(12) . . ?
Rb4A O14 Rb4A 64.3(4) 1_655 . ?
Rb4B O14 Rb4A 32.5(3) . 1_655 ?
Rb4B O14 Rb4A 31.8(2) . . ?
W5 O15 W5 161.8(16) . 1_455 ?
W5 O15 Rb1 97.9(11) . . ?
W5 O15 Rb1 95.1(10) 1_455 . ?
W5 O15 Rb3 79.8(8) 1_455 . ?
W5 O15 Rb3 82.3(9) . . ?
W5 O15 Rb4A 82.0(8) 1_455 . ?
W5 O15 Rb4A 84.4(9) . . ?
Rb1 O15 Rb3 126.7(10) . . ?
Rb1 O15 Rb4A 176.1(10) . . ?
Rb3 O15 Rb4A 50.4(5) . . ?
W5 O16 W6B 137.0(11) . 1_545 ?
W5 O16 Rb1 107.2(12) . 1_655 ?
W5 O16 Rb1 102.5(11) . . ?
W6A O16 W5 137.3(10) 1_545 . ?
W6A O16 W6B 21.4(4) 1_545 1_545 ?
W6A O16 Rb1 104.7(12) 1_545 1_655 ?
W6A O16 Rb1 112.8(13) 1_545 . ?
W6B O16 Rb1 115.0(13) 1_545 1_655 ?
W6B O16 Rb1 96.4(10) 1_545 . ?
Rb1 O16 Rb1 74.8(4) 1_655 . ?
W6A O17 W6A 165.7(13) . 1_655 ?
W6A O17 W6B 1.2(3) . . ?
W6A O17 W6B 159.0(14) . 1_655 ?
W6A O17 Rb1 91.0(6) 1_655 1_665 ?
W6A O17 Rb1 91.7(8) . 1_665 ?
W6A O17 Rb3 95.7(8) . 1_665 ?
W6A O17 Rb3 94.7(6) 1_655 1_665 ?
W6A O17 Rb4A 87.0(7) . 1_655 ?
W6A O17 Rb4A 88.6(6) 1_655 1_655 ?
W6B O17 W6A 165.6(10) . 1_655 ?
W6B O17 W6A 6.9(4) 1_655 1_655 ?
W6B O17 W6B 158.8(12) 1_655 . ?
W6B O17 Rb1 90.6(6) . 1_665 ?
W6B O17 Rb1 90.6(8) 1_655 1_665 ?
W6B O17 Rb3 100.7(8) 1_655 1_665 ?
W6B O17 Rb3 96.6(6) . 1_665 ?
W6B O17 Rb4A 88.2(7) 1_655 1_655 ?
W6B O17 Rb4A 88.1(5) . 1_655 ?
Rb1 O17 Rb3 122.0(6) 1_665 1_665 ?
Rb1 O17 Rb4A 173.2(7) 1_665 1_655 ?
Rb4A O17 Rb3 64.8(4) 1_655 1_665 ?
W6A O18 W6B 23.7(5) . . ?
W6A O18 Rb3 136.2(19) . 1_565 ?
W6A O18 Rb3 114.5(18) . 1_665 ?
W6A O18 Rb4A 120.3(17) . . ?
W6A O18 Rb4A 102.0(16) . 1_655 ?
W6A O18 Rb4B 116.4(18) . . ?
W6B O18 Rb3 120.6(18) . 1_565 ?
W6B O18 Rb3 134.5(18) . 1_665 ?
W6B O18 Rb4A 103.7(16) . . ?
W6B O18 Rb4A 115.5(16) . 1_655 ?
W6B O18 Rb4B 114.9(17) . . ?
Rb3 O18 Rb3 75.5(8) 1_565 1_665 ?
Rb3 O18 Rb4A 78.8(10) 1_565 . ?
Rb3 O18 Rb4A 77.0(10) 1_665 1_655 ?
Rb3 O18 Rb4A 121.7(12) 1_565 1_655 ?
Rb3 O18 Rb4A 121.6(12) 1_665 . ?
Rb4A O18 Rb4A 73.7(9) . 1_655 ?
Rb4B O18 Rb3 100.4(12) . 1_665 ?
Rb4B O18 Rb3 102.1(12) . 1_565 ?
Rb4B O18 Rb4A 36.4(6) . 1_655 ?
Rb4B O18 Rb4A 37.3(6) . . ?

loop_
_geom_bond_atom_site_label_1
_geom_bond_atom_site_label_2
_geom_bond_distance
_geom_bond_site_symmetry_2
_geom_bond_publ_flag
W1 W1 0.772(6) 2_655 ?
W1 W1 3.065(6) 2_755 ?
W1 W2 3.675(5) 2_645 ?
W1 W3 3.637(5) . ?
W1 W3 3.684(7) 2_655 ?
W1 Rb2B 3.55(2) 1_545 ?
W1 O1 2.358(10) 1_455 ?
W1 O1 1.612(13) . ?
W1 O2 1.83(4) . ?
W1 O2 1.87(4) 2_655 ?
W1 O3 2.01(3) 2_655 ?
W1 O3 1.89(3) . ?
W2 W3 3.715(3) 1_565 ?
W2 W3 3.638(3) . ?
W2 W4 3.730(4) . ?
W2 Rb2B 3.580(12) . ?
W2 O2 1.99(4) 1_565 ?
W2 O4 2.22(3) 1_655 ?
W2 O4 1.686(19) . ?
W2 O5 1.84(3) . ?
W2 O6 1.89(5) . ?
W2 O7 1.91(5) . ?
W3 W4 3.733(3) . ?
W3 Rb2B 3.693(13) . ?
W3 O3 1.93(3) 2_655 ?
W3 O6 1.96(5) 1_545 ?
W3 O7 1.91(5) . ?
W3 O8 2.15(3) 1_455 ?
W3 O8 1.71(3) . ?
W3 O9 1.77(3) . ?
W4 W4 3.8369(3) 1_655 ?
W4 W5 3.721(4) . ?
W4 W6A 3.774(7) . ?
W4 W6B 3.698(5) . ?
W4 O5 2.03(3) . ?
W4 O9 2.05(3) . ?
W4 O10 2.16(3) 1_455 ?
W4 O10 1.76(3) . ?
W4 O11 1.79(3) . ?
W4 O12 1.80(3) . ?
W5 W6A 3.541(8) 1_545 ?
W5 W6A 3.810(8) . ?
W5 W6B 3.721(5) . ?
W5 W6B 3.640(5) 1_545 ?
W5 Rb4B 3.821(12) . ?
W5 O11 2.17(3) . ?
W5 O13 1.61(3) . ?
W5 O14 1.85(4) . ?
W5 O15 2.01(3) 1_655 ?
W5 O15 1.87(3) . ?
W5 O16 1.93(4) . ?
W6A W6B 3.123(7) 1_655 ?
W6A W6B 0.726(7) . ?
W6A Rb4B 3.662(12) . ?
W6A O12 2.12(3) . ?
W6A O14 1.99(4) . ?
W6A O16 1.88(4) 1_565 ?
W6A O17 2.270(17) 1_455 ?
W6A O17 1.596(17) . ?
W6A O18 1.73(4) . ?
W6B Rb4B 3.681(11) . ?
W6B O12 2.13(3) . ?
W6B O14 1.92(4) . ?
W6B O16 1.99(4) 1_565 ?
W6B O17 1.580(18) 1_455 ?
W6B O17 2.321(18) . ?
W6B O18 1.79(4) . ?
Rb1 Rb1 3.8369(3) 1_455 ?
Rb1 Rb1 3.8369(3) 1_655 ?
Rb1 O4 3.90(5) 1_545 ?
Rb1 O5 3.24(3) 1_545 ?
Rb1 O5 3.62(3) 1_445 ?
Rb1 O6 3.29(3) 1_545 ?
Rb1 O6 3.51(3) 1_445 ?
Rb1 O8 3.62(3) 1_455 ?
Rb1 O9 3.37(4) 1_455 ?
Rb1 O9 3.40(4) . ?
Rb1 O10 3.31(3) 1_445 ?
Rb1 O11 3.10(3) 1_455 ?
Rb1 O11 3.10(3) . ?
Rb1 O12 3.12(3) 1_445 ?
Rb1 O12 3.45(4) 1_545 ?
Rb1 O15 3.39(3) . ?
Rb1 O16 3.09(2) 1_455 ?
Rb1 O16 3.22(2) . ?
Rb1 O17 3.62(2) 1_445 ?
Rb2A Rb2A 3.8369(3) 1_655 ?
Rb2A Rb2B 1.91845(17) 1_455 ?
Rb2A Rb2B 1.91845(18) . ?
Rb2A O1 3.29(4) 1_455 ?
Rb2A O2 3.26(4) 1_565 ?
Rb2A O2 3.17(4) 2_665 ?
Rb2A O2 3.17(4) 1_465 ?
Rb2A O2 3.26(4) 2_565 ?
Rb2A O3 3.60(4) . ?
Rb2A O3 3.22(4) 1_455 ?
Rb2A O3 3.22(4) 2_655 ?
Rb2A O3 3.60(4) 2 ?
Rb2A O4 3.48(5) . ?
Rb2A O4 3.48(5) 2 ?
Rb2A O7 3.26(3) 2_655 ?
Rb2A O7 3.15(3) 2 ?
Rb2A O7 3.15(3) . ?
Rb2A O7 3.26(3) 1_455 ?
Rb2A O8 3.82(3) 2_655 ?
Rb2A O8 3.82(3) 1_455 ?
Rb2B Rb2B 3.8369(3) 1_655 ?
Rb2B Rb2B 3.8369(3) 1_455 ?
Rb2B O2 2.58(4) 2_665 ?
Rb2B O2 2.58(4) 1_565 ?
Rb2B O3 2.83(4) . ?
Rb2B O3 2.83(4) 2_655 ?
Rb2B O4 3.95(5) . ?
Rb2B O4 3.95(5) 2_655 ?
Rb2B O7 2.57(2) . ?
Rb2B O7 2.57(2) 2_655 ?
Rb3 Rb3 3.8369(3) 1_455 ?
Rb3 Rb3 3.8369(3) 1_655 ?
Rb3 Rb4A 3.34(3) . ?
Rb3 Rb4A 3.98(3) 1_545 ?
Rb3 Rb4B 3.86(2) . ?
Rb3 Rb4B 3.86(2) 1_455 ?
Rb3 O13 2.88(4) . ?
Rb3 O13 2.88(4) 2_556 ?
Rb3 O13 2.559(13) 1_455 ?
Rb3 O13 2.559(13) 2_656 ?
Rb3 O15 3.79(3) . ?
Rb3 O15 3.79(3) 2_556 ?
Rb3 O17 3.72(2) 1_445 ?
Rb3 O17 3.72(2) 2_646 ?
Rb3 O18 3.10(4) 1_545 ?
Rb3 O18 3.17(4) 2_646 ?
Rb3 O18 3.10(4) 2_546 ?
Rb3 O18 3.17(4) 1_445 ?
Rb4A Rb4A 3.8369(4) 1_655 ?
Rb4A Rb4A 3.8369(4) 1_455 ?
Rb4A Rb4B 1.9185(4) 1_455 ?
Rb4A Rb4B 1.9185(4) . ?
Rb4A O13 3.62(4) . ?
Rb4A O13 3.38(4) 1_455 ?
Rb4A O13 3.62(4) 2_556 ?
Rb4A O13 3.38(4) 2_656 ?
Rb4A O14 3.64(2) 2_556 ?
Rb4A O14 3.64(2) . ?
Rb4A O14 3.57(3) 2_656 ?
Rb4A O14 3.57(3) 1_455 ?
Rb4A O17 3.71(2) 2_656 ?
Rb4A O17 3.71(2) 1_455 ?
Rb4A O18 3.17(4) . ?
Rb4A O18 3.23(4) 1_455 ?
Rb4A O18 3.17(4) 2_556 ?
Rb4A O18 3.23(4) 2_656 ?
Rb4B Rb4B 3.8369(4) 1_655 ?
Rb4B Rb4B 3.8369(3) 1_455 ?
Rb4B O13 2.94(4) . ?
Rb4B O13 2.94(4) 2_656 ?
Rb4B O14 3.06(2) 2_656 ?
Rb4B O14 3.06(2) . ?
Rb4B O18 2.55(4) 2_656 ?
Rb4B O18 2.55(4) . ?

loop_
_twin_individual_id
_twin_individual_mass_fraction_refined
1 0.22807
2 0.25879
3 0.25679
4 0.25635
